data_4318965
loop_
_publ_author_name
'Hugh D. Selby'
'Peter Orto'
'Michael D. Carducci'
'Zhiping Zheng'

_publ_contact_author_address
;
     University of Arizona
     Department of Chemistry
     1306 E. University
     Tucson, AZ 85721-0041
     USA
;
_publ_contact_author_email zhiping@u.arizona.edu
_publ_contact_author_fax 520-621-8407
_publ_contact_author_name 'Dr. Zhiping Zheng'
_publ_contact_author_phone 520-626-3387
_publ_section_title
;
 Novel Concentration-Driven Structural Interconversion in Shape-Specific
 Solids Supported by the Octahedral [Re6(\m3-Se)8]2+ Cluster Core
;
_journal_name_full 'Inorganic Chemistry'
_journal_page_first 6175
_journal_page_last 6177
_journal_paper_doi 10.1021/ic025925p
_journal_volume 41
_journal_year 2002
_chemical_formula_moiety
;
C92 H76 Cd N7 O9 P4 Re6 Se8, (N O3), (C H2 Cl2), 2(C2 H10 O)
;
_chemical_formula_sum 'C101 H98 Cd Cl2 N8 O14 P4 Re6 Se8'
_chemical_formula_weight 3703.93
_chemical_name_common '3, Cd zigzag Chain'
_chemical_name_systematic
; 
 ? 
;
_space_group_IT_number 2
_symmetry_cell_setting triclinic
_symmetry_Int_Tables_number 2
_symmetry_space_group_name_Hall '-P 1'
_symmetry_space_group_name_H-M 'P -1'
_atom_sites_solution_hydrogens geom
_atom_sites_solution_primary direct
_atom_sites_solution_secondary difmap
_audit_creation_method SHELXL-97
_cell_angle_alpha 99.1660(10)
_cell_angle_beta 117.9960(10)
_cell_angle_gamma 91.0700(10)
_cell_formula_units_Z 2
_cell_length_a 18.4029(10)
_cell_length_b 18.5309(9)
_cell_length_c 19.1906(10)
_cell_measurement_reflns_used 4677
_cell_measurement_temperature 170(2)
_cell_measurement_theta_max 25.7805
_cell_measurement_theta_min 2.239
_cell_volume 5671.9(5)
_computing_cell_refinement 'Bruker SMART and SAINT'
_computing_data_collection 'Bruker SMART'
_computing_data_reduction 'Bruker SAINT and SHELXTL'
_computing_molecular_graphics 'Bruker SHELXTL'
_computing_publication_material 'Bruker SHELXTL'
_computing_structure_refinement 'SHELXL-97 (Sheldrick, 1997)'
_computing_structure_solution 'SHELXS-97 (Sheldrick, 1990)'
_diffrn_ambient_temperature 170(2)
_diffrn_measured_fraction_theta_full 0.967
_diffrn_measured_fraction_theta_max 0.967
_diffrn_measurement_device_type 'Bruker SMART1000 CCD'
_diffrn_measurement_method '\w scans'
_diffrn_radiation_monochromator graphite
_diffrn_radiation_source 'fine-focus sealed tube'
_diffrn_radiation_type MoK\a
_diffrn_radiation_wavelength 0.71073
_diffrn_reflns_av_R_equivalents 0.0316
_diffrn_reflns_av_sigmaI/netI 0.0803
_diffrn_reflns_limit_h_max 13
_diffrn_reflns_limit_h_min -22
_diffrn_reflns_limit_k_max 21
_diffrn_reflns_limit_k_min -22
_diffrn_reflns_limit_l_max 23
_diffrn_reflns_limit_l_min -23
_diffrn_reflns_number 30363
_diffrn_reflns_theta_full 25.78
_diffrn_reflns_theta_max 25.78
_diffrn_reflns_theta_min 1.26
_diffrn_standards_decay_% .04
_diffrn_standards_interval_count 1217
_diffrn_standards_number 212
_exptl_absorpt_coefficient_mu 9.291
_exptl_absorpt_correction_T_max 0.6537
_exptl_absorpt_correction_T_min 0.2580
_exptl_absorpt_correction_type multi-scan
_exptl_absorpt_process_details 'SADABS V2.03 (Sheldrick)'
_exptl_crystal_colour red
_exptl_crystal_density_diffrn 2.169
_exptl_crystal_density_method 'not measured'
_exptl_crystal_description plate
_exptl_crystal_F_000 3472
_exptl_crystal_size_max 0.20
_exptl_crystal_size_mid 0.20
_exptl_crystal_size_min 0.05
_refine_diff_density_max 1.988
_refine_diff_density_min -1.411
_refine_diff_density_rms 0.210
_refine_ls_extinction_method none
_refine_ls_goodness_of_fit_ref 0.858
_refine_ls_hydrogen_treatment mixed
_refine_ls_matrix_type full
_refine_ls_number_parameters 1180
_refine_ls_number_reflns 21093
_refine_ls_number_restraints 619
_refine_ls_restrained_S_all 0.855
_refine_ls_R_factor_all 0.0887
_refine_ls_R_factor_gt 0.0395
_refine_ls_shift/su_max 0.004
_refine_ls_shift/su_mean 0.000
_refine_ls_structure_factor_coef Fsqd
_refine_ls_weighting_details 'calc w=1/[\s^2^(Fo^2^)+(0.0339P)^2^+0.0000P] where P=(Fo^2^+2Fc^2^)/3'
_refine_ls_weighting_scheme calc
_refine_ls_wR_factor_gt 0.0830
_refine_ls_wR_factor_ref 0.0961
_reflns_number_gt 11056
_reflns_number_total 21093
_reflns_threshold_expression I>2sigma(I)
_cod_data_source_file ic025925p-2_s4.cif
_cod_data_source_block 3
_cod_depositor_comments
;
The following automatic conversions were performed:

'_symmetry_cell_setting' value 'Triclinic' changed to 'triclinic'
according to the built-in table from CIF Core dictionary named
'cif_core.dic' version 2.4.1 from 2010-06-29.

Automatic conversion script
Id: cif_fix_values 1646 2011-03-28 12:23:43Z adriana 
;
_cod_database_code 4318965

loop_
_symmetry_equiv_pos_as_xyz
'x, y, z'
'-x, -y, -z'

loop_
_atom_site_label
_atom_site_type_symbol
_atom_site_fract_x
_atom_site_fract_y
_atom_site_fract_z
_atom_site_U_iso_or_equiv
_atom_site_adp_type
_atom_site_occupancy
_atom_site_symmetry_multiplicity
_atom_site_calc_flag
_atom_site_refinement_flags
_atom_site_disorder_assembly
_atom_site_disorder_group
Re1 Re 0.39933(3) 0.788813(18) 0.29247(2) 0.02053(10) Uani 1 1 d U . .
Re2 Re 0.26442(3) 0.697241(18) 0.23461(2) 0.01973(10) Uani 1 1 d U . .
Re3 Re 0.33771(3) 0.835085(19) 0.15346(2) 0.02086(10) Uani 1 1 d U . .
Re4 Re 0.20389(3) 0.740890(18) 0.09597(2) 0.02031(10) Uani 1 1 d U . .
Re5 Re 0.35227(3) 0.693108(18) 0.15761(2) 0.02048(10) Uani 1 1 d U . .
Re6 Re 0.25175(2) 0.837409(18) 0.23031(2) 0.01993(10) Uani 1 1 d U . .
Se7 Se 0.22225(6) 0.60771(5) 0.10515(5) 0.0235(2) Uani 1 1 d U . .
Se8 Se 0.12507(6) 0.74677(5) 0.17367(5) 0.0232(2) Uani 1 1 d U . .
Se9 Se 0.47634(6) 0.78707(5) 0.21353(5) 0.0249(2) Uani 1 1 d U . .
Se10 Se 0.40614(6) 0.65333(5) 0.29182(5) 0.0242(2) Uani 1 1 d U . .
Se11 Se 0.31099(6) 0.79301(5) 0.36072(5) 0.0233(2) Uani 1 1 d U . .
Se12 Se 0.38313(6) 0.92211(5) 0.28495(5) 0.0243(2) Uani 1 1 d U . .
Se13 Se 0.19396(6) 0.87494(5) 0.09476(5) 0.0244(2) Uani 1 1 d U . .
Se14 Se 0.29210(6) 0.73973(5) 0.02859(5) 0.0243(2) Uani 1 1 d U . .
Cd1 Cd -0.01684(5) 0.30319(4) 0.48378(4) 0.02936(18) Uani 1 1 d U . .
P1 P 0.53483(17) 0.81319(13) 0.42069(14) 0.0263(6) Uani 1 1 d U . .
C101 C 0.5973(6) 0.8994(5) 0.4377(5) 0.029(2) Uani 1 1 d U . .
C102 C 0.6747(7) 0.8998(5) 0.4402(5) 0.038(2) Uani 1 1 d U . .
H102 H 0.6942 0.8546 0.4289 0.045 Uiso 1 1 calc R . .
C103 C 0.7232(7) 0.9656(6) 0.4591(6) 0.046(3) Uani 1 1 d U . .
H103 H 0.7757 0.9656 0.4610 0.055 Uiso 1 1 calc R . .
C104 C 0.6942(7) 1.0306(6) 0.4749(6) 0.046(3) Uani 1 1 d U . .
H104 H 0.7272 1.0758 0.4882 0.056 Uiso 1 1 calc R . .
C105 C 0.6169(7) 1.0312(5) 0.4717(6) 0.042(3) Uani 1 1 d U . .
H105 H 0.5978 1.0764 0.4835 0.051 Uiso 1 1 calc R . .
C106 C 0.5676(7) 0.9650(5) 0.4512(5) 0.033(2) Uani 1 1 d U . .
H106 H 0.5139 0.9652 0.4466 0.039 Uiso 1 1 calc R . .
C107 C 0.5245(6) 0.8196(5) 0.5118(5) 0.031(2) Uani 1 1 d U . .
C108 C 0.5698(7) 0.8759(5) 0.5796(5) 0.043(3) Uani 1 1 d U . .
H108 H 0.6054 0.9132 0.5789 0.051 Uiso 1 1 calc R . .
C109 C 0.5610(8) 0.8751(6) 0.6473(6) 0.057(4) Uani 1 1 d U . .
H109 H 0.5914 0.9125 0.6935 0.068 Uiso 1 1 calc R . .
C110 C 0.5104(8) 0.8227(7) 0.6499(6) 0.056(3) Uani 1 1 d U . .
H110 H 0.5050 0.8242 0.6970 0.067 Uiso 1 1 calc R . .
C111 C 0.4662(8) 0.7664(6) 0.5832(6) 0.056(3) Uani 1 1 d U . .
H111 H 0.4310 0.7290 0.5844 0.067 Uiso 1 1 calc R . .
C112 C 0.4749(6) 0.7666(5) 0.5154(5) 0.035(2) Uani 1 1 d U . .
H112 H 0.4453 0.7284 0.4699 0.042 Uiso 1 1 calc R . .
C113 C 0.6076(6) 0.7422(5) 0.4344(5) 0.032(2) Uani 1 1 d U . .
C114 C 0.6434(7) 0.7154(5) 0.5049(6) 0.045(3) Uani 1 1 d U . .
H114 H 0.6309 0.7327 0.5470 0.054 Uiso 1 1 calc R . .
C115 C 0.6978(7) 0.6628(6) 0.5133(6) 0.048(3) Uani 1 1 d U . .
H115 H 0.7214 0.6431 0.5611 0.057 Uiso 1 1 calc R . .
C116 C 0.7185(7) 0.6384(5) 0.4540(6) 0.043(3) Uani 1 1 d U . .
H116 H 0.7559 0.6021 0.4609 0.052 Uiso 1 1 calc R . .
C117 C 0.6850(7) 0.6666(6) 0.3854(6) 0.048(3) Uani 1 1 d U . .
H117 H 0.7005 0.6512 0.3450 0.058 Uiso 1 1 calc R . .
C118 C 0.6289(7) 0.7175(5) 0.3745(5) 0.039(3) Uani 1 1 d U . .
H118 H 0.6045 0.7359 0.3258 0.047 Uiso 1 1 calc R . .
P4 P 0.07239(17) 0.71085(13) -0.03530(14) 0.0267(6) Uani 1 1 d U . .
C401 C -0.0146(6) 0.6580(5) -0.0386(6) 0.031(2) Uani 1 1 d U . .
C402 C -0.0079(6) 0.6133(5) 0.0137(5) 0.029(2) Uani 1 1 d U . .
H402 H 0.0454 0.6066 0.0542 0.035 Uiso 1 1 calc R . .
C403 C -0.0773(7) 0.5774(5) 0.0088(6) 0.035(2) Uani 1 1 d U . .
H403 H -0.0712 0.5477 0.0469 0.043 Uiso 1 1 calc R . .
C404 C -0.1541(7) 0.5846(5) -0.0504(6) 0.041(3) Uani 1 1 d U . .
H404 H -0.2018 0.5600 -0.0538 0.050 Uiso 1 1 calc R . .
C405 C -0.1621(7) 0.6279(5) -0.1052(7) 0.049(3) Uani 1 1 d U . .
H405 H -0.2155 0.6329 -0.1469 0.058 Uiso 1 1 calc R . .
C406 C -0.0933(7) 0.6637(5) -0.0995(6) 0.033(2) Uani 1 1 d U . .
H406 H -0.0994 0.6929 -0.1380 0.040 Uiso 1 1 calc R . .
C407 C 0.0259(6) 0.7948(5) -0.0657(6) 0.037(2) Uani 1 1 d U . .
C408 C -0.0055(7) 0.8348(5) -0.0207(6) 0.046(3) Uani 1 1 d U . .
H408 H -0.0028 0.8177 0.0245 0.055 Uiso 1 1 calc R . .
C409 C -0.0402(7) 0.8981(6) -0.0393(7) 0.052(3) Uani 1 1 d U . .
H409 H -0.0641 0.9227 -0.0090 0.062 Uiso 1 1 calc R . .
C410 C -0.0408(8) 0.9268(6) -0.1016(8) 0.068(4) Uani 1 1 d U . .
H410 H -0.0630 0.9720 -0.1128 0.081 Uiso 1 1 calc R . .
C411 C -0.0082(8) 0.8882(6) -0.1488(7) 0.064(4) Uani 1 1 d U . .
H411 H -0.0054 0.9080 -0.1903 0.077 Uiso 1 1 calc R . .
C412 C 0.0194(8) 0.8210(6) -0.1325(6) 0.053(3) Uani 1 1 d U . .
H412 H 0.0345 0.7916 -0.1679 0.064 Uiso 1 1 calc R . .
C413 C 0.0826(6) 0.6587(5) -0.1182(5) 0.028(2) Uani 1 1 d U . .
C414 C 0.1335(7) 0.6893(6) -0.1450(5) 0.038(3) Uani 1 1 d U . .
H414 H 0.1591 0.7383 -0.1219 0.045 Uiso 1 1 calc R . .
C415 C 0.1470(7) 0.6491(6) -0.2042(5) 0.047(3) Uani 1 1 d U . .
H415 H 0.1789 0.6717 -0.2236 0.056 Uiso 1 1 calc R . .
C416 C 0.1141(7) 0.5755(7) -0.2360(6) 0.056(3) Uani 1 1 d U . .
H416 H 0.1250 0.5473 -0.2753 0.067 Uiso 1 1 calc R . .
C417 C 0.0660(7) 0.5453(6) -0.2090(6) 0.049(3) Uani 1 1 d U . .
H417 H 0.0429 0.4955 -0.2302 0.059 Uiso 1 1 calc R . .
C418 C 0.0501(7) 0.5861(5) -0.1512(5) 0.040(3) Uani 1 1 d U . .
H418 H 0.0161 0.5635 -0.1340 0.048 Uiso 1 1 calc R . .
P5 P 0.42100(18) 0.60496(13) 0.09814(14) 0.0297(6) Uani 1 1 d U . .
C501 C 0.4501(6) 0.6472(5) 0.0340(6) 0.032(2) Uani 1 1 d U . .
C502 C 0.4057(7) 0.6268(5) -0.0500(6) 0.042(3) Uani 1 1 d U . .
H502 H 0.3632 0.5868 -0.0738 0.051 Uiso 1 1 calc R . .
C503 C 0.4228(8) 0.6640(6) -0.0990(7) 0.053(3) Uani 1 1 d U . .
H503 H 0.3925 0.6487 -0.1557 0.064 Uiso 1 1 calc R . .
C504 C 0.4832(8) 0.7228(6) -0.0663(7) 0.056(3) Uani 1 1 d U . .
H504 H 0.4933 0.7487 -0.1003 0.067 Uiso 1 1 calc R . .
C505 C 0.5301(8) 0.7442(5) 0.0185(7) 0.055(3) Uani 1 1 d U . .
H505 H 0.5726 0.7842 0.0423 0.065 Uiso 1 1 calc R . .
C506 C 0.5121(7) 0.7050(5) 0.0660(7) 0.044(3) Uani 1 1 d U . .
H506 H 0.5439 0.7187 0.1228 0.052 Uiso 1 1 calc R . .
C507 C 0.5153(6) 0.5707(5) 0.1673(5) 0.030(2) Uani 1 1 d U . .
C508 C 0.5843(7) 0.5689(5) 0.1577(6) 0.039(2) Uani 1 1 d U . .
H508 H 0.5848 0.5908 0.1164 0.047 Uiso 1 1 calc R . .
C509 C 0.6542(7) 0.5364(6) 0.2056(6) 0.050(3) Uani 1 1 d U . .
H509 H 0.7029 0.5393 0.2002 0.060 Uiso 1 1 calc R . .
C510 C 0.6495(8) 0.5007(6) 0.2601(7) 0.056(3) Uani 1 1 d U . .
H510 H 0.6948 0.4759 0.2916 0.068 Uiso 1 1 calc R . .
C511 C 0.5803(8) 0.4995(5) 0.2709(6) 0.048(3) Uani 1 1 d U . .
H511 H 0.5788 0.4749 0.3101 0.057 Uiso 1 1 calc R . .
C512 C 0.5139(7) 0.5340(5) 0.2247(5) 0.042(3) Uani 1 1 d U . .
H512 H 0.4663 0.5329 0.2319 0.050 Uiso 1 1 calc R . .
C513 C 0.3560(6) 0.5204(4) 0.0336(5) 0.023(2) Uani 1 1 d U . .
C514 C 0.3854(7) 0.4518(5) 0.0413(6) 0.039(3) Uani 1 1 d U . .
H514 H 0.4397 0.4485 0.0824 0.047 Uiso 1 1 calc R . .
C515 C 0.3368(7) 0.3882(5) -0.0099(6) 0.043(3) Uani 1 1 d U . .
H515 H 0.3566 0.3416 -0.0023 0.052 Uiso 1 1 calc R . .
C516 C 0.2606(7) 0.3933(6) -0.0712(6) 0.045(3) Uani 1 1 d U . .
H516 H 0.2282 0.3497 -0.1072 0.054 Uiso 1 1 calc R . .
C517 C 0.2292(7) 0.4597(5) -0.0826(6) 0.044(3) Uani 1 1 d U . .
H517 H 0.1756 0.4623 -0.1254 0.053 Uiso 1 1 calc R . .
C518 C 0.2788(7) 0.5238(5) -0.0289(5) 0.035(2) Uani 1 1 d U . .
H518 H 0.2584 0.5703 -0.0361 0.042 Uiso 1 1 calc R . .
P3 P 0.37749(18) 0.93117(13) 0.09584(14) 0.0307(6) Uani 1 1 d U . .
C301 C 0.3186(7) 0.9100(5) -0.0144(5) 0.032(2) Uani 1 1 d U . .
C302 C 0.3419(7) 0.8539(5) -0.0559(5) 0.039(3) Uani 1 1 d U . .
H302 H 0.3902 0.8311 -0.0269 0.047 Uiso 1 1 calc R . .
C303 C 0.2960(8) 0.8314(6) -0.1374(6) 0.054(3) Uani 1 1 d U . .
H303 H 0.3121 0.7937 -0.1654 0.065 Uiso 1 1 calc R . .
C304 C 0.2234(9) 0.8662(7) -0.1792(6) 0.061(3) Uani 1 1 d U . .
H304 H 0.1898 0.8504 -0.2355 0.073 Uiso 1 1 calc R . .
C305 C 0.2010(8) 0.9227(6) -0.1390(6) 0.054(3) Uani 1 1 d U . .
H305 H 0.1538 0.9469 -0.1677 0.065 Uiso 1 1 calc R . .
C306 C 0.2489(7) 0.9437(6) -0.0554(6) 0.042(3) Uani 1 1 d U . .
H306 H 0.2333 0.9813 -0.0269 0.051 Uiso 1 1 calc R . .
C307 C 0.3547(7) 1.0266(5) 0.1170(6) 0.037(2) Uani 1 1 d U . .
C308 C 0.2944(7) 1.0428(5) 0.1367(5) 0.039(3) Uani 1 1 d U . .
H308 H 0.2657 1.0044 0.1446 0.046 Uiso 1 1 calc R . .
C309 C 0.2731(7) 1.1147(5) 0.1457(6) 0.048(3) Uani 1 1 d U . .
H309 H 0.2289 1.1248 0.1569 0.057 Uiso 1 1 calc R . .
C310 C 0.3180(9) 1.1702(6) 0.1378(8) 0.072(4) Uani 1 1 d U . .
H310 H 0.3068 1.2195 0.1477 0.087 Uiso 1 1 calc R . .
C311 C 0.3786(10) 1.1564(6) 0.1160(9) 0.087(5) Uani 1 1 d U . .
H311 H 0.4049 1.1944 0.1051 0.105 Uiso 1 1 calc R . .
C312 C 0.4010(9) 1.0821(6) 0.1102(8) 0.069(4) Uani 1 1 d U . .
H312 H 0.4469 1.0716 0.1018 0.083 Uiso 1 1 calc R . .
C313 C 0.4870(7) 0.9423(5) 0.1259(5) 0.033(2) Uani 1 1 d U . .
C314 C 0.5447(7) 0.9555(6) 0.2094(6) 0.046(3) Uani 1 1 d U . .
H314 H 0.5253 0.9545 0.2473 0.055 Uiso 1 1 calc R . .
C315 C 0.6267(8) 0.9694(7) 0.2357(7) 0.063(4) Uani 1 1 d U . .
H315 H 0.6635 0.9806 0.2919 0.076 Uiso 1 1 calc R . .
C316 C 0.6576(8) 0.9679(6) 0.1847(7) 0.062(3) Uani 1 1 d U . .
H316 H 0.7157 0.9754 0.2046 0.074 Uiso 1 1 calc R . .
C317 C 0.6045(8) 0.9553(6) 0.1036(7) 0.054(3) Uani 1 1 d U . .
H317 H 0.6259 0.9546 0.0671 0.065 Uiso 1 1 calc R . .
C318 C 0.5220(7) 0.9440(5) 0.0752(6) 0.042(3) Uani 1 1 d U . .
H318 H 0.4865 0.9370 0.0188 0.051 Uiso 1 1 calc R . .
N1 N 0.2182(5) 0.6175(4) 0.2816(4) 0.0246(17) Uani 1 1 d U . .
C1 C 0.2278(6) 0.5459(5) 0.2721(5) 0.030(2) Uani 1 1 d U . .
H1 H 0.2568 0.5290 0.2438 0.036 Uiso 1 1 calc R . .
C2 C 0.1987(6) 0.4950(5) 0.3004(5) 0.025(2) Uani 1 1 d U . .
H2 H 0.2076 0.4449 0.2912 0.030 Uiso 1 1 calc R . .
C3 C 0.1562(6) 0.5172(5) 0.3424(5) 0.025(2) Uani 1 1 d U . .
C4 C 0.1458(6) 0.5921(5) 0.3523(5) 0.030(2) Uani 1 1 d U . .
H4 H 0.1168 0.6106 0.3801 0.036 Uiso 1 1 calc R . .
C5 C 0.1774(6) 0.6396(5) 0.3217(5) 0.031(2) Uani 1 1 d U . .
H5 H 0.1697 0.6902 0.3298 0.038 Uiso 1 1 calc R . .
C6 C 0.1203(6) 0.4680(4) 0.3735(5) 0.0202(19) Uani 1 1 d U . .
C7 C 0.0975(6) 0.3931(4) 0.3406(5) 0.028(2) Uani 1 1 d U . .
H7 H 0.1071 0.3720 0.2975 0.034 Uiso 1 1 calc R . .
C8 C 0.0603(6) 0.3487(5) 0.3708(5) 0.031(2) Uani 1 1 d U . .
H8 H 0.0445 0.2982 0.3464 0.037 Uiso 1 1 calc R . .
N2 N 0.0463(5) 0.3737(4) 0.4312(4) 0.0323(18) Uani 1 1 d U . .
C9 C 0.0733(6) 0.4454(5) 0.4662(5) 0.030(2) Uani 1 1 d U . .
H9 H 0.0684 0.4639 0.5127 0.036 Uiso 1 1 calc R . .
C10 C 0.1074(6) 0.4927(5) 0.4386(5) 0.029(2) Uani 1 1 d U . .
H10 H 0.1224 0.5430 0.4643 0.034 Uiso 1 1 calc R . .
N01 N 0.1963(5) 0.9244(4) 0.2770(4) 0.0245(17) Uani 1 1 d U . .
C01 C 0.1448(6) 0.9056(5) 0.3057(5) 0.030(2) Uani 1 1 d U . .
H01 H 0.1308 0.8554 0.3036 0.036 Uiso 1 1 calc R . .
C02 C 0.1130(6) 0.9605(5) 0.3380(5) 0.029(2) Uani 1 1 d U . .
H02 H 0.0786 0.9470 0.3593 0.035 Uiso 1 1 calc R . .
C03 C 0.1294(6) 1.0333(5) 0.3401(5) 0.027(2) Uani 1 1 d U . .
C04 C 0.1818(7) 1.0498(5) 0.3091(5) 0.033(2) Uani 1 1 d U . .
H04 H 0.1962 1.0997 0.3104 0.040 Uiso 1 1 calc R . .
C05 C 0.2121(6) 0.9962(5) 0.2776(5) 0.033(2) Uani 1 1 d U . .
H05 H 0.2456 1.0091 0.2551 0.039 Uiso 1 1 calc R . .
C06 C 0.0960(7) 0.0915(5) 0.3760(5) 0.029(2) Uani 1 1 d U . .
C07 C 0.0165(7) 0.0835(5) 0.3643(6) 0.038(3) Uani 1 1 d U . .
H07 H -0.0184 0.0395 0.3329 0.046 Uiso 1 1 calc R . .
C08 C -0.0127(7) 0.1383(5) 0.3975(6) 0.040(3) Uani 1 1 d U . .
H08 H -0.0677 0.1315 0.3893 0.048 Uiso 1 1 calc R . .
N02 N 0.0348(6) 0.2020(4) 0.4418(5) 0.0375(19) Uani 1 1 d U . .
C09 C 0.1119(7) 0.2095(5) 0.4549(6) 0.032(2) Uani 1 1 d U . .
H09 H 0.1462 0.2530 0.4890 0.038 Uiso 1 1 calc R . .
C010 C 0.1456(7) 0.1576(5) 0.4219(5) 0.033(2) Uani 1 1 d U . .
H010 H 0.2003 0.1663 0.4300 0.039 Uiso 1 1 calc R . .
N1A N -0.1725(6) 0.3297(5) 0.3640(5) 0.044(2) Uani 1 1 d DU . .
O1A O -0.2424(5) 0.3375(4) 0.3137(4) 0.067(3) Uani 1 1 d DU . .
O2A O -0.1296(5) 0.3772(4) 0.4201(4) 0.0518(19) Uani 1 1 d DU . .
O3A O -0.1413(5) 0.2698(4) 0.3580(4) 0.0516(19) Uani 1 1 d DU . .
N1B N -0.1124(8) 0.2213(5) 0.5454(7) 0.082(4) Uani 1 1 d DU . .
O2B O -0.1445(6) 0.1960(4) 0.5792(5) 0.082(3) Uani 1 1 d DU . .
O3B O -0.1101(8) 0.2809(5) 0.5347(6) 0.113(3) Uani 1 1 d DU . .
O4B O -0.0561(8) 0.1938(6) 0.5336(8) 0.151(4) Uani 1 1 d DU . .
N1C N 0.0999(6) 0.3701(5) 0.6431(5) 0.045(2) Uani 1 1 d U . .
O1C O 0.1465(6) 0.3958(5) 0.7144(5) 0.086(3) Uani 1 1 d U . .
O2C O 0.1160(6) 0.3155(5) 0.6058(4) 0.082(3) Uani 1 1 d U . .
O3C O 0.0338(6) 0.3965(4) 0.6047(4) 0.065(2) Uani 1 1 d U . .
N1D N -0.2180(7) 0.7458(5) 0.7125(5) 0.048(3) Uani 1 1 d U . .
O1D O -0.2694(6) 0.7907(4) 0.7012(5) 0.073(3) Uani 1 1 d U . .
O2D O -0.2350(6) 0.6817(4) 0.7202(5) 0.065(3) Uani 1 1 d U . .
O3D O -0.1526(6) 0.7616(4) 0.7140(6) 0.085(3) Uani 1 1 d U . .

loop_
_atom_site_aniso_label
_atom_site_aniso_U_11
_atom_site_aniso_U_22
_atom_site_aniso_U_33
_atom_site_aniso_U_23
_atom_site_aniso_U_13
_atom_site_aniso_U_12
Re1 0.0235(3) 0.01752(19) 0.01832(19) 0.00070(15) 0.00892(19) 0.00348(17)
Re2 0.0245(3) 0.01518(19) 0.02008(19) 0.00121(15) 0.01174(19) 0.00363(17)
Re3 0.0243(3) 0.01829(19) 0.01935(19) 0.00175(15) 0.01053(19) 0.00208(18)
Re4 0.0232(3) 0.01706(19) 0.01874(19) 0.00051(15) 0.00937(19) 0.00254(17)
Re5 0.0241(3) 0.01760(19) 0.0197(2) 0.00032(15) 0.01134(19) 0.00352(18)
Re6 0.0243(3) 0.01524(19) 0.01953(19) 0.00103(15) 0.01051(19) 0.00337(17)
Se7 0.0284(6) 0.0169(5) 0.0237(5) -0.0005(4) 0.0127(5) 0.0029(4)
Se8 0.0260(6) 0.0187(5) 0.0242(5) 0.0015(4) 0.0124(5) 0.0035(4)
Se9 0.0259(6) 0.0236(5) 0.0244(5) 0.0016(4) 0.0124(5) 0.0029(5)
Se10 0.0290(6) 0.0195(5) 0.0231(5) 0.0032(4) 0.0118(5) 0.0061(4)
Se11 0.0306(7) 0.0185(5) 0.0206(5) 0.0003(4) 0.0132(5) 0.0046(4)
Se12 0.0285(6) 0.0188(5) 0.0231(5) 0.0003(4) 0.0116(5) 0.0013(4)
Se13 0.0286(6) 0.0193(5) 0.0235(5) 0.0042(4) 0.0109(5) 0.0042(4)
Se14 0.0286(6) 0.0233(5) 0.0203(5) 0.0008(4) 0.0122(5) 0.0029(5)
Cd1 0.0369(5) 0.0227(4) 0.0349(4) 0.0038(3) 0.0227(4) 0.0079(3)
P1 0.0280(16) 0.0207(13) 0.0249(13) 0.0015(10) 0.0091(12) 0.0043(12)
C101 0.028(5) 0.027(4) 0.015(5) 0.004(4) -0.004(4) 0.000(4)
C102 0.044(7) 0.036(5) 0.038(6) 0.007(5) 0.023(6) 0.006(5)
C103 0.038(7) 0.052(6) 0.046(7) 0.012(6) 0.018(6) 0.002(5)
C104 0.034(7) 0.031(5) 0.047(7) 0.002(5) 0.000(6) -0.012(5)
C105 0.053(7) 0.015(4) 0.043(6) -0.004(4) 0.013(6) 0.011(5)
C106 0.033(6) 0.022(4) 0.031(5) 0.002(4) 0.006(5) 0.003(4)
C107 0.038(7) 0.023(5) 0.029(4) 0.005(4) 0.014(5) 0.012(4)
C108 0.063(9) 0.028(5) 0.030(5) 0.004(4) 0.017(6) 0.012(5)
C109 0.095(11) 0.049(7) 0.017(5) 0.015(5) 0.015(6) 0.028(6)
C110 0.078(11) 0.078(9) 0.025(5) 0.016(5) 0.033(7) 0.029(7)
C111 0.060(9) 0.069(8) 0.053(7) 0.031(5) 0.032(7) 0.024(6)
C112 0.037(7) 0.034(6) 0.023(5) 0.007(4) 0.004(5) 0.006(5)
C113 0.032(6) 0.025(5) 0.028(5) -0.002(4) 0.008(4) 0.002(4)
C114 0.044(8) 0.049(7) 0.032(5) 0.010(5) 0.009(6) 0.019(5)
C115 0.027(7) 0.062(8) 0.041(6) 0.023(6) 0.001(6) 0.020(6)
C116 0.026(7) 0.036(6) 0.055(7) 0.009(5) 0.008(6) 0.012(5)
C117 0.044(8) 0.050(7) 0.036(6) -0.006(5) 0.011(6) 0.018(6)
C118 0.032(7) 0.048(7) 0.017(5) 0.000(4) -0.004(5) 0.014(5)
P4 0.0274(16) 0.0241(13) 0.0229(13) 0.0019(10) 0.0083(12) 0.0022(12)
C401 0.029(5) 0.023(5) 0.042(6) -0.006(4) 0.023(4) 0.001(4)
C402 0.029(6) 0.030(5) 0.029(5) -0.004(4) 0.016(5) 0.007(4)
C403 0.046(7) 0.019(5) 0.049(6) 0.004(4) 0.030(5) 0.005(5)
C404 0.035(6) 0.037(6) 0.047(7) -0.010(5) 0.022(5) -0.017(5)
C405 0.040(6) 0.039(7) 0.064(7) 0.006(5) 0.024(6) -0.002(6)
C406 0.034(5) 0.022(5) 0.048(6) 0.009(4) 0.022(5) 0.009(5)
C407 0.027(7) 0.030(5) 0.043(6) 0.009(4) 0.007(5) 0.009(4)
C408 0.041(8) 0.044(6) 0.048(7) 0.008(5) 0.019(6) 0.017(5)
C409 0.037(8) 0.035(6) 0.059(7) 0.002(5) 0.004(6) 0.018(6)
C410 0.048(9) 0.034(7) 0.082(9) 0.011(6) -0.001(7) 0.010(6)
C411 0.076(11) 0.045(7) 0.056(8) 0.028(6) 0.013(7) 0.004(7)
C412 0.064(10) 0.044(7) 0.045(6) 0.016(5) 0.018(7) 0.016(6)
C413 0.025(6) 0.037(5) 0.017(4) 0.005(4) 0.006(4) 0.001(4)
C414 0.044(8) 0.051(6) 0.018(5) 0.015(4) 0.011(5) 0.013(5)
C415 0.044(8) 0.075(7) 0.017(5) -0.002(5) 0.013(5) 0.011(6)
C416 0.032(8) 0.088(8) 0.027(6) -0.013(6) 0.003(6) 0.017(7)
C417 0.042(8) 0.045(6) 0.032(6) -0.004(5) -0.003(6) 0.010(6)
C418 0.029(7) 0.043(5) 0.033(6) 0.001(4) 0.004(5) 0.004(5)
P5 0.0343(18) 0.0261(14) 0.0302(14) 0.0000(11) 0.0181(14) 0.0067(12)
C501 0.028(7) 0.027(5) 0.044(5) 0.007(4) 0.019(5) 0.006(4)
C502 0.060(8) 0.034(6) 0.040(5) 0.007(4) 0.029(6) 0.012(5)
C503 0.060(9) 0.067(8) 0.063(7) 0.019(6) 0.052(7) 0.018(6)
C504 0.077(10) 0.054(7) 0.075(7) 0.023(6) 0.064(8) 0.024(6)
C505 0.068(9) 0.028(6) 0.095(7) 0.004(6) 0.064(7) 0.007(6)
C506 0.047(8) 0.036(6) 0.057(6) 0.002(5) 0.035(6) 0.003(5)
C507 0.023(5) 0.028(5) 0.032(5) -0.004(4) 0.010(4) 0.010(4)
C508 0.035(6) 0.035(6) 0.036(6) -0.005(4) 0.012(5) 0.005(5)
C509 0.033(7) 0.062(8) 0.039(6) -0.006(5) 0.008(6) 0.021(6)
C510 0.036(7) 0.059(8) 0.050(7) 0.012(5) -0.001(6) 0.025(7)
C511 0.047(8) 0.038(6) 0.038(6) 0.000(5) 0.005(6) 0.014(6)
C512 0.045(7) 0.038(6) 0.036(6) 0.001(4) 0.016(5) 0.016(5)
C513 0.031(5) 0.020(4) 0.016(4) -0.006(3) 0.013(4) 0.001(4)
C514 0.036(7) 0.033(5) 0.038(6) -0.004(4) 0.013(5) 0.006(4)
C515 0.043(7) 0.018(5) 0.062(7) -0.005(5) 0.024(6) 0.009(5)
C516 0.040(7) 0.040(5) 0.048(7) -0.003(5) 0.019(5) -0.003(5)
C517 0.029(7) 0.047(6) 0.039(6) -0.008(5) 0.008(5) 0.012(5)
C518 0.045(6) 0.029(5) 0.032(5) 0.000(4) 0.020(4) 0.011(4)
P3 0.0378(18) 0.0284(14) 0.0264(13) 0.0061(11) 0.0156(14) 0.0021(13)
C301 0.034(6) 0.030(5) 0.035(4) 0.008(4) 0.019(4) -0.004(5)
C302 0.051(8) 0.043(6) 0.033(5) 0.020(4) 0.024(5) 0.008(5)
C303 0.082(10) 0.045(7) 0.029(5) 0.003(5) 0.024(6) -0.010(6)
C304 0.076(10) 0.074(9) 0.031(6) 0.009(5) 0.025(6) -0.009(7)
C305 0.059(9) 0.070(8) 0.026(5) 0.014(5) 0.013(5) -0.003(6)
C306 0.038(7) 0.053(7) 0.030(5) 0.008(5) 0.011(5) 0.006(5)
C307 0.041(7) 0.032(4) 0.034(5) 0.011(4) 0.014(6) -0.002(4)
C308 0.045(8) 0.030(5) 0.040(6) 0.004(5) 0.021(6) -0.004(5)
C309 0.049(8) 0.029(5) 0.055(7) -0.005(5) 0.022(6) -0.007(5)
C310 0.098(13) 0.024(6) 0.121(11) 0.015(7) 0.073(10) 0.015(6)
C311 0.123(15) 0.031(6) 0.169(14) 0.042(8) 0.112(13) 0.024(8)
C312 0.086(11) 0.032(5) 0.123(11) 0.027(7) 0.074(10) 0.008(6)
C313 0.042(5) 0.026(5) 0.034(5) 0.011(4) 0.019(4) -0.002(5)
C314 0.045(6) 0.051(7) 0.032(5) 0.011(5) 0.010(5) -0.015(6)
C315 0.040(7) 0.086(10) 0.051(7) 0.032(7) 0.006(6) -0.016(8)
C316 0.032(7) 0.076(9) 0.073(7) 0.041(8) 0.012(5) -0.001(7)
C317 0.041(7) 0.061(8) 0.074(7) 0.028(7) 0.033(6) 0.007(7)
C318 0.043(6) 0.048(7) 0.036(5) 0.003(5) 0.020(5) -0.002(6)
N1 0.026(5) 0.024(3) 0.020(4) -0.001(3) 0.009(4) -0.001(3)
C1 0.048(7) 0.026(5) 0.023(5) 0.014(4) 0.021(5) 0.015(5)
C2 0.028(6) 0.016(4) 0.017(5) -0.001(4) 0.001(4) 0.001(4)
C3 0.022(6) 0.026(4) 0.019(5) 0.001(4) 0.005(4) -0.003(4)
C4 0.034(7) 0.028(5) 0.043(6) 0.011(4) 0.030(5) 0.011(5)
C5 0.051(8) 0.019(5) 0.032(5) -0.001(4) 0.028(5) 0.005(5)
C6 0.014(5) 0.023(4) 0.019(5) 0.010(4) 0.002(4) 0.010(4)
C7 0.035(7) 0.020(4) 0.028(5) 0.006(4) 0.013(5) 0.013(4)
C8 0.032(7) 0.022(5) 0.032(5) 0.006(4) 0.010(5) 0.009(5)
N2 0.037(5) 0.022(4) 0.039(4) 0.006(3) 0.019(4) 0.011(4)
C9 0.029(7) 0.035(5) 0.032(5) 0.013(4) 0.017(5) 0.012(5)
C10 0.042(7) 0.013(4) 0.035(5) 0.002(4) 0.022(5) 0.006(4)
N01 0.027(5) 0.019(3) 0.025(4) 0.000(3) 0.012(4) 0.006(3)
C01 0.038(7) 0.028(5) 0.038(6) 0.010(4) 0.028(5) 0.010(5)
C02 0.032(7) 0.022(5) 0.031(5) 0.001(4) 0.015(5) 0.005(4)
C03 0.023(6) 0.025(4) 0.023(5) 0.001(4) 0.002(4) -0.002(4)
C04 0.043(8) 0.017(5) 0.041(6) 0.001(4) 0.023(6) 0.007(5)
C05 0.039(7) 0.027(5) 0.033(5) 0.011(4) 0.017(5) 0.012(5)
C06 0.030(6) 0.021(5) 0.032(5) 0.000(4) 0.012(5) 0.012(4)
C07 0.054(7) 0.021(5) 0.047(6) -0.002(4) 0.032(6) 0.006(5)
C08 0.032(7) 0.025(5) 0.067(7) 0.000(5) 0.030(6) 0.002(4)
N02 0.039(5) 0.025(4) 0.042(5) 0.003(3) 0.015(4) 0.004(4)
C09 0.036(6) 0.023(5) 0.041(6) 0.000(4) 0.024(6) 0.004(4)
C010 0.045(7) 0.026(5) 0.031(5) 0.004(4) 0.021(5) 0.016(4)
N1A 0.051(6) 0.061(6) 0.021(5) 0.003(4) 0.019(4) 0.014(5)
O1A 0.056(6) 0.092(6) 0.037(5) 0.011(4) 0.009(4) 0.026(5)
O2A 0.055(5) 0.045(4) 0.046(4) -0.007(3) 0.020(4) 0.011(4)
O3A 0.050(5) 0.038(4) 0.060(4) -0.008(3) 0.027(4) 0.003(3)
N1B 0.152(13) 0.055(7) 0.100(9) 0.010(7) 0.113(10) 0.010(7)
O2B 0.120(9) 0.076(6) 0.101(7) 0.041(5) 0.085(7) 0.019(6)
O3B 0.207(9) 0.068(6) 0.145(8) 0.026(6) 0.148(8) 0.009(6)
O4B 0.213(12) 0.143(7) 0.235(11) 0.117(8) 0.192(10) 0.082(6)
N1C 0.040(6) 0.049(6) 0.034(4) 0.003(4) 0.009(4) 0.002(5)
O1C 0.076(8) 0.092(7) 0.049(5) -0.021(5) 0.007(5) -0.009(6)
O2C 0.106(6) 0.094(6) 0.039(4) 0.013(4) 0.027(4) 0.064(5)
O3C 0.075(6) 0.086(5) 0.035(4) 0.013(4) 0.026(4) 0.044(4)
N1D 0.067(8) 0.049(6) 0.037(5) 0.011(5) 0.030(6) 0.028(6)
O1D 0.078(7) 0.043(5) 0.100(7) 0.013(4) 0.042(6) 0.029(5)
O2D 0.096(8) 0.044(5) 0.076(6) 0.024(4) 0.053(6) 0.025(5)
O3D 0.074(7) 0.047(5) 0.137(9) -0.006(5) 0.060(7) 0.002(5)

loop_
_atom_type_symbol
_atom_type_description
_atom_type_scat_dispersion_real
_atom_type_scat_dispersion_imag
_atom_type_scat_source
C C 0.0033 0.0016 'International Tables Vol C Tables 4.2.6.8 and 6.1.1.4'
H H 0.0000 0.0000 'International Tables Vol C Tables 4.2.6.8 and 6.1.1.4'
N N 0.0061 0.0033 'International Tables Vol C Tables 4.2.6.8 and 6.1.1.4'
O O 0.0106 0.0060 'International Tables Vol C Tables 4.2.6.8 and 6.1.1.4'
Cd Cd -0.8075 1.2024 'International Tables Vol C Tables 4.2.6.8 and 6.1.1.4'
P P 0.1023 0.0942 'International Tables Vol C Tables 4.2.6.8 and 6.1.1.4'
Se Se -0.0929 2.2259 'International Tables Vol C Tables 4.2.6.8 and 6.1.1.4'
Re Re -1.0185 7.2310 'International Tables Vol C Tables 4.2.6.8 and 6.1.1.4'
Cl Cl 0.1484 0.1585 'International Tables Vol C Tables 4.2.6.8 and 6.1.1.4'

loop_
_geom_angle_atom_site_label_1
_geom_angle_atom_site_label_2
_geom_angle_atom_site_label_3
_geom_angle
_geom_angle_site_symmetry_1
_geom_angle_site_symmetry_3
_geom_angle_publ_flag
Se9 Re1 Se12 88.82(3) . . ?
Se9 Re1 P1 89.64(6) . . ?
Se12 Re1 P1 94.90(6) . . ?
Se9 Re1 Se10 91.49(3) . . ?
Se12 Re1 Se10 176.16(4) . . ?
P1 Re1 Se10 88.93(6) . . ?
Se9 Re1 Se11 174.86(4) . . ?
Se12 Re1 Se11 88.89(3) . . ?
P1 Re1 Se11 95.13(6) . . ?
Se10 Re1 Se11 90.49(3) . . ?
Se9 Re1 Re2 118.75(3) . . ?
Se12 Re1 Re2 118.06(3) . . ?
P1 Re1 Re2 134.97(6) . . ?
Se10 Re1 Re2 58.55(3) . . ?
Se11 Re1 Re2 58.64(2) . . ?
Se9 Re1 Re5 58.53(2) . . ?
Se12 Re1 Re5 118.48(2) . . ?
P1 Re1 Re5 130.70(6) . . ?
Se10 Re1 Re5 58.70(2) . . ?
Se11 Re1 Re5 118.91(3) . . ?
Re2 Re1 Re5 60.303(14) . . ?
Se9 Re1 Re6 117.06(3) . . ?
Se12 Re1 Re6 58.48(3) . . ?
P1 Re1 Re6 139.44(6) . . ?
Se10 Re1 Re6 118.13(3) . . ?
Se11 Re1 Re6 57.89(2) . . ?
Re2 Re1 Re6 59.590(15) . . ?
Re5 Re1 Re6 89.861(16) . . ?
Se9 Re1 Re3 57.91(3) . . ?
Se12 Re1 Re3 58.21(2) . . ?
P1 Re1 Re3 135.27(6) . . ?
Se10 Re1 Re3 118.92(2) . . ?
Se11 Re1 Re3 117.04(3) . . ?
Re2 Re1 Re3 89.535(17) . . ?
Re5 Re1 Re3 60.268(13) . . ?
Re6 Re1 Re3 59.150(14) . . ?
N1 Re2 Se10 92.7(2) . . ?
N1 Re2 Se7 91.93(17) . . ?
Se10 Re2 Se7 89.30(3) . . ?
N1 Re2 Se11 92.06(17) . . ?
Se10 Re2 Se11 90.24(3) . . ?
Se7 Re2 Se11 176.00(3) . . ?
N1 Re2 Se8 90.8(2) . . ?
Se10 Re2 Se8 176.56(3) . . ?
Se7 Re2 Se8 90.50(3) . . ?
Se11 Re2 Se8 89.72(3) . . ?
N1 Re2 Re6 134.08(19) . . ?
Se10 Re2 Re6 118.83(3) . . ?
Se7 Re2 Re6 118.83(3) . . ?
Se11 Re2 Re6 58.12(2) . . ?
Se8 Re2 Re6 58.42(2) . . ?
N1 Re2 Re4 133.85(19) . . ?
Se10 Re2 Re4 118.85(3) . . ?
Se7 Re2 Re4 58.55(2) . . ?
Se11 Re2 Re4 118.43(3) . . ?
Se8 Re2 Re4 58.31(2) . . ?
Re6 Re2 Re4 60.317(13) . . ?
N1 Re2 Re1 135.38(19) . . ?
Se10 Re2 Re1 58.38(2) . . ?
Se7 Re2 Re1 118.18(3) . . ?
Se11 Re2 Re1 58.39(3) . . ?
Se8 Re2 Re1 118.87(3) . . ?
Re6 Re2 Re1 60.462(15) . . ?
Re4 Re2 Re1 90.762(16) . . ?
N1 Re2 Re5 135.73(19) . . ?
Se10 Re2 Re5 58.53(2) . . ?
Se7 Re2 Re5 58.20(3) . . ?
Se11 Re2 Re5 118.35(3) . . ?
Se8 Re2 Re5 118.61(3) . . ?
Re6 Re2 Re5 90.178(16) . . ?
Re4 Re2 Re5 60.324(15) . . ?
Re1 Re2 Re5 59.984(14) . . ?
P3 Re3 Se14 92.77(6) . . ?
P3 Re3 Se9 95.67(7) . . ?
Se14 Re3 Se9 89.57(3) . . ?
P3 Re3 Se12 92.02(6) . . ?
Se14 Re3 Se12 175.08(3) . . ?
Se9 Re3 Se12 88.81(3) . . ?
P3 Re3 Se13 88.50(7) . . ?
Se14 Re3 Se13 89.23(3) . . ?
Se9 Re3 Se13 175.72(3) . . ?
Se12 Re3 Se13 92.04(3) . . ?
P3 Re3 Re6 132.16(6) . . ?
Se14 Re3 Re6 118.22(3) . . ?
Se9 Re3 Re6 118.32(3) . . ?
Se12 Re3 Re6 58.79(3) . . ?
Se13 Re3 Re6 58.89(2) . . ?
P3 Re3 Re4 132.53(6) . . ?
Se14 Re3 Re4 58.09(3) . . ?
Se9 Re3 Re4 118.27(3) . . ?
Se12 Re3 Re4 118.90(3) . . ?
Se13 Re3 Re4 57.74(2) . . ?
Re6 Re3 Re4 60.156(14) . . ?
P3 Re3 Re1 137.54(6) . . ?
Se14 Re3 Re1 117.31(3) . . ?
Se9 Re3 Re1 58.11(2) . . ?
Se12 Re3 Re1 58.01(2) . . ?
Se13 Re3 Re1 119.04(3) . . ?
Re6 Re3 Re1 60.208(15) . . ?
Re4 Re3 Re1 89.830(16) . . ?
P3 Re3 Re5 137.69(6) . . ?
Se14 Re3 Re5 57.79(2) . . ?
Se9 Re3 Re5 58.32(2) . . ?
Se12 Re3 Re5 117.54(3) . . ?
Se13 Re3 Re5 117.70(3) . . ?
Re6 Re3 Re5 90.049(16) . . ?
Re4 Re3 Re5 59.962(15) . . ?
Re1 Re3 Re5 59.536(13) . . ?
Se13 Re4 Se14 89.79(3) . . ?
Se13 Re4 P4 90.18(6) . . ?
Se14 Re4 P4 92.88(6) . . ?
Se13 Re4 Se8 89.17(3) . . ?
Se14 Re4 Se8 175.53(3) . . ?
P4 Re4 Se8 91.48(6) . . ?
Se13 Re4 Se7 176.46(4) . . ?
Se14 Re4 Se7 89.89(3) . . ?
P4 Re4 Se7 93.36(6) . . ?
Se8 Re4 Se7 90.88(3) . . ?
Se13 Re4 Re2 118.62(2) . . ?
Se14 Re4 Re2 118.08(3) . . ?
P4 Re4 Re2 135.73(6) . . ?
Se8 Re4 Re2 58.88(2) . . ?
Se7 Re4 Re2 58.59(2) . . ?
Se13 Re4 Re6 58.89(2) . . ?
Se14 Re4 Re6 117.48(3) . . ?
P4 Re4 Re6 134.21(6) . . ?
Se8 Re4 Re6 58.39(2) . . ?
Se7 Re4 Re6 118.30(2) . . ?
Re2 Re4 Re6 59.736(13) . . ?
Se13 Re4 Re3 58.60(3) . . ?
Se14 Re4 Re3 58.13(2) . . ?
P4 Re4 Re3 134.37(6) . . ?
Se8 Re4 Re3 117.77(2) . . ?
Se7 Re4 Re3 118.41(3) . . ?
Re2 Re4 Re3 89.858(17) . . ?
Re6 Re4 Re3 59.381(14) . . ?
Se13 Re4 Re5 118.86(3) . . ?
Se14 Re4 Re5 57.91(2) . . ?
P4 Re4 Re5 136.00(6) . . ?
Se8 Re4 Re5 119.06(3) . . ?
Se7 Re4 Re5 58.17(3) . . ?
Re2 Re4 Re5 60.205(14) . . ?
Re6 Re4 Re5 89.777(16) . . ?
Re3 Re4 Re5 60.262(15) . . ?
Se14 Re5 Se7 90.08(3) . . ?
Se14 Re5 Se9 89.37(3) . . ?
Se7 Re5 Se9 175.14(3) . . ?
Se14 Re5 Se10 175.12(3) . . ?
Se7 Re5 Se10 89.19(3) . . ?
Se9 Re5 Se10 90.94(3) . . ?
Se14 Re5 P5 86.83(6) . . ?
Se7 Re5 P5 95.06(7) . . ?
Se9 Re5 P5 89.73(7) . . ?
Se10 Re5 P5 98.04(6) . . ?
Se14 Re5 Re1 118.19(2) . . ?
Se7 Re5 Re1 118.08(3) . . ?
Se9 Re5 Re1 58.18(2) . . ?
Se10 Re5 Re1 58.17(2) . . ?
P5 Re5 Re1 136.49(6) . . ?
Se14 Re5 Re2 117.53(3) . . ?
Se7 Re5 Re2 58.37(2) . . ?
Se9 Re5 Re2 117.82(2) . . ?
Se10 Re5 Re2 58.18(3) . . ?
P5 Re5 Re2 141.57(6) . . ?
Re1 Re5 Re2 59.713(14) . . ?
Se14 Re5 Re4 58.09(3) . . ?
Se7 Re5 Re4 58.30(2) . . ?
Se9 Re5 Re4 117.55(3) . . ?
Se10 Re5 Re4 117.64(3) . . ?
P5 Re5 Re4 132.81(6) . . ?
Re1 Re5 Re4 90.105(16) . . ?
Re2 Re5 Re4 59.471(14) . . ?
Se14 Re5 Re3 58.01(2) . . ?
Se7 Re5 Re3 118.05(3) . . ?
Se9 Re5 Re3 57.79(2) . . ?
Se10 Re5 Re3 118.32(2) . . ?
P5 Re5 Re3 129.19(6) . . ?
Re1 Re5 Re3 60.196(13) . . ?
Re2 Re5 Re3 89.159(16) . . ?
Re4 Re5 Re3 59.776(14) . . ?
N01 Re6 Se11 90.29(18) . . ?
N01 Re6 Se8 92.9(2) . . ?
Se11 Re6 Se8 90.54(3) . . ?
N01 Re6 Se12 90.5(2) . . ?
Se11 Re6 Se12 89.01(3) . . ?
Se8 Re6 Se12 176.54(3) . . ?
N01 Re6 Se13 93.19(18) . . ?
Se11 Re6 Se13 176.42(3) . . ?
Se8 Re6 Se13 88.46(3) . . ?
Se12 Re6 Se13 91.77(3) . . ?
N01 Re6 Re3 134.22(19) . . ?
Se11 Re6 Re3 119.11(3) . . ?
Se8 Re6 Re3 118.81(2) . . ?
Se12 Re6 Re3 58.63(2) . . ?
Se13 Re6 Re3 58.63(3) . . ?
N01 Re6 Re2 135.12(19) . . ?
Se11 Re6 Re2 58.95(2) . . ?
Se8 Re6 Re2 58.94(2) . . ?
Se12 Re6 Re2 118.05(3) . . ?
Se13 Re6 Re2 117.71(2) . . ?
Re3 Re6 Re2 90.613(16) . . ?
N01 Re6 Re4 136.67(19) . . ?
Se11 Re6 Re4 118.89(2) . . ?
Se8 Re6 Re4 58.34(2) . . ?
Se12 Re6 Re4 119.04(3) . . ?
Se13 Re6 Re4 57.76(2) . . ?
Re3 Re6 Re4 60.463(14) . . ?
Re2 Re6 Re4 59.948(13) . . ?
N01 Re6 Re1 133.07(19) . . ?
Se11 Re6 Re1 58.47(3) . . ?
Se8 Re6 Re1 118.88(3) . . ?
Se12 Re6 Re1 58.11(2) . . ?
Se13 Re6 Re1 119.21(3) . . ?
Re3 Re6 Re1 60.642(15) . . ?
Re2 Re6 Re1 59.948(15) . . ?
Re4 Re6 Re1 90.252(16) . . ?
Re5 Se7 Re4 63.54(2) . . ?
Re5 Se7 Re2 63.43(2) . . ?
Re4 Se7 Re2 62.86(2) . . ?
Re4 Se8 Re6 63.27(3) . . ?
Re4 Se8 Re2 62.81(3) . . ?
Re6 Se8 Re2 62.64(3) . . ?
Re3 Se9 Re1 63.97(3) . . ?
Re3 Se9 Re5 63.89(3) . . ?
Re1 Se9 Re5 63.29(3) . . ?
Re1 Se10 Re2 63.07(3) . . ?
Re1 Se10 Re5 63.13(2) . . ?
Re2 Se10 Re5 63.29(3) . . ?
Re6 Se11 Re1 63.65(2) . . ?
Re6 Se11 Re2 62.93(2) . . ?
Re1 Se11 Re2 62.97(2) . . ?
Re1 Se12 Re3 63.78(2) . . ?
Re1 Se12 Re6 63.41(2) . . ?
Re3 Se12 Re6 62.58(2) . . ?
Re4 Se13 Re3 63.66(3) . . ?
Re4 Se13 Re6 63.35(2) . . ?
Re3 Se13 Re6 62.47(3) . . ?
Re5 Se14 Re4 64.00(2) . . ?
Re5 Se14 Re3 64.20(2) . . ?
Re4 Se14 Re3 63.78(2) . . ?
N02 Cd1 N2 87.5(3) . . ?
N02 Cd1 O3A 87.2(3) . . ?
N2 Cd1 O3A 93.4(3) . . ?
N02 Cd1 O3B 117.2(3) . . ?
N2 Cd1 O3B 154.3(3) . . ?
O3A Cd1 O3B 81.6(3) . . ?
N02 Cd1 O3C 135.3(3) . . ?
N2 Cd1 O3C 90.9(3) . . ?
O3A Cd1 O3C 137.4(3) . . ?
O3B Cd1 O3C 76.7(3) . . ?
N02 Cd1 O2A 136.3(3) . . ?
N2 Cd1 O2A 82.1(3) . . ?
O3A Cd1 O2A 51.5(2) . . ?
O3B Cd1 O2A 75.1(3) . . ?
O3C Cd1 O2A 87.4(2) . . ?
N02 Cd1 O2C 82.9(3) . . ?
N2 Cd1 O2C 88.6(3) . . ?
O3A Cd1 O2C 169.9(2) . . ?
O3B Cd1 O2C 100.8(4) . . ?
O3C Cd1 O2C 52.4(3) . . ?
O2A Cd1 O2C 138.6(2) . . ?
N02 Cd1 O4B 73.8(3) . . ?
N2 Cd1 O4B 160.9(3) . . ?
O3A Cd1 O4B 89.7(4) . . ?
O3B Cd1 O4B 44.8(3) . . ?
O3C Cd1 O4B 99.5(4) . . ?
O2A Cd1 O4B 114.2(3) . . ?
O2C Cd1 O4B 85.3(4) . . ?
C107 P1 C101 104.0(4) . . ?
C107 P1 C113 101.4(4) . . ?
C101 P1 C113 104.2(5) . . ?
C107 P1 Re1 114.1(4) . . ?
C101 P1 Re1 114.9(3) . . ?
C113 P1 Re1 116.6(3) . . ?
C106 C101 C102 119.7(9) . . ?
C106 C101 P1 118.4(9) . . ?
C102 C101 P1 121.9(7) . . ?
C103 C102 C101 120.6(10) . . ?
C103 C102 H102 119.7 . . ?
C101 C102 H102 119.7 . . ?
C104 C103 C102 119.2(11) . . ?
C104 C103 H103 120.4 . . ?
C102 C103 H103 120.4 . . ?
C103 C104 C105 120.8(10) . . ?
C103 C104 H104 119.6 . . ?
C105 C104 H104 119.6 . . ?
C104 C105 C106 119.8(9) . . ?
C104 C105 H105 120.1 . . ?
C106 C105 H105 120.1 . . ?
C101 C106 C105 119.7(10) . . ?
C101 C106 H106 120.1 . . ?
C105 C106 H106 120.1 . . ?
C112 C107 C108 119.3(9) . . ?
C112 C107 P1 118.9(7) . . ?
C108 C107 P1 121.7(8) . . ?
C109 C108 C107 118.1(10) . . ?
C109 C108 H108 120.9 . . ?
C107 C108 H108 120.9 . . ?
C110 C109 C108 122.2(10) . . ?
C110 C109 H109 118.9 . . ?
C108 C109 H109 118.9 . . ?
C109 C110 C111 119.9(10) . . ?
C109 C110 H110 120.1 . . ?
C111 C110 H110 120.1 . . ?
C112 C111 C110 118.4(11) . . ?
C112 C111 H111 120.8 . . ?
C110 C111 H111 120.8 . . ?
C107 C112 C111 122.2(9) . . ?
C107 C112 H112 118.9 . . ?
C111 C112 H112 118.9 . . ?
C114 C113 C118 119.4(10) . . ?
C114 C113 P1 120.5(8) . . ?
C118 C113 P1 120.1(7) . . ?
C113 C114 C115 118.9(10) . . ?
C113 C114 H114 120.5 . . ?
C115 C114 H114 120.5 . . ?
C116 C115 C114 121.5(10) . . ?
C116 C115 H115 119.2 . . ?
C114 C115 H115 119.2 . . ?
C117 C116 C115 119.5(10) . . ?
C117 C116 H116 120.2 . . ?
C115 C116 H116 120.2 . . ?
C116 C117 C118 120.1(10) . . ?
C116 C117 H117 119.9 . . ?
C118 C117 H117 119.9 . . ?
C117 C118 C113 120.4(9) . . ?
C117 C118 H118 119.8 . . ?
C113 C118 H118 119.8 . . ?
C413 P4 C401 102.6(4) . . ?
C413 P4 C407 108.2(4) . . ?
C401 P4 C407 100.7(5) . . ?
C413 P4 Re4 115.2(3) . . ?
C401 P4 Re4 118.0(3) . . ?
C407 P4 Re4 110.8(3) . . ?
C402 C401 C406 117.8(9) . . ?
C402 C401 P4 125.1(8) . . ?
C406 C401 P4 117.2(7) . . ?
C401 C402 C403 121.4(10) . . ?
C401 C402 H402 119.3 . . ?
C403 C402 H402 119.3 . . ?
C404 C403 C402 120.2(10) . . ?
C404 C403 H403 119.9 . . ?
C402 C403 H403 119.9 . . ?
C403 C404 C405 119.4(10) . . ?
C403 C404 H404 120.3 . . ?
C405 C404 H404 120.3 . . ?
C406 C405 C404 120.0(11) . . ?
C406 C405 H405 120.0 . . ?
C404 C405 H405 120.0 . . ?
C405 C406 C401 121.2(10) . . ?
C405 C406 H406 119.4 . . ?
C401 C406 H406 119.4 . . ?
C408 C407 C412 117.3(10) . . ?
C408 C407 P4 118.7(8) . . ?
C412 C407 P4 124.0(8) . . ?
C409 C408 C407 121.9(11) . . ?
C409 C408 H408 119.1 . . ?
C407 C408 H408 119.1 . . ?
C408 C409 C410 120.6(12) . . ?
C408 C409 H409 119.7 . . ?
C410 C409 H409 119.7 . . ?
C409 C410 C411 119.5(11) . . ?
C409 C410 H410 120.3 . . ?
C411 C410 H410 120.3 . . ?
C412 C411 C410 117.8(11) . . ?
C412 C411 H411 121.1 . . ?
C410 C411 H411 121.1 . . ?
C411 C412 C407 122.3(11) . . ?
C411 C412 H412 118.8 . . ?
C407 C412 H412 118.8 . . ?
C418 C413 C414 116.9(9) . . ?
C418 C413 P4 122.9(7) . . ?
C414 C413 P4 119.8(7) . . ?
C415 C414 C413 121.2(10) . . ?
C415 C414 H414 119.4 . . ?
C413 C414 H414 119.4 . . ?
C414 C415 C416 120.7(11) . . ?
C414 C415 H415 119.6 . . ?
C416 C415 H415 119.6 . . ?
C417 C416 C415 118.2(10) . . ?
C417 C416 H416 120.9 . . ?
C415 C416 H416 120.9 . . ?
C416 C417 C418 121.4(11) . . ?
C416 C417 H417 119.3 . . ?
C418 C417 H417 119.3 . . ?
C413 C418 C417 121.6(10) . . ?
C413 C418 H418 119.2 . . ?
C417 C418 H418 119.2 . . ?
C507 P5 C501 104.6(5) . . ?
C507 P5 C513 102.6(4) . . ?
C501 P5 C513 104.6(4) . . ?
C507 P5 Re5 117.9(3) . . ?
C501 P5 Re5 110.8(3) . . ?
C513 P5 Re5 114.9(3) . . ?
C506 C501 C502 117.5(9) . . ?
C506 C501 P5 121.1(8) . . ?
C502 C501 P5 121.1(8) . . ?
C503 C502 C501 121.0(11) . . ?
C503 C502 H502 119.5 . . ?
C501 C502 H502 119.5 . . ?
C504 C503 C502 120.9(11) . . ?
C504 C503 H503 119.6 . . ?
C502 C503 H503 119.6 . . ?
C503 C504 C505 119.5(11) . . ?
C503 C504 H504 120.2 . . ?
C505 C504 H504 120.2 . . ?
C506 C505 C504 118.2(11) . . ?
C506 C505 H505 120.9 . . ?
C504 C505 H505 120.9 . . ?
C501 C506 C505 122.9(10) . . ?
C501 C506 H506 118.5 . . ?
C505 C506 H506 118.5 . . ?
C508 C507 C512 117.1(10) . . ?
C508 C507 P5 122.7(8) . . ?
C512 C507 P5 119.3(8) . . ?
C507 C508 C509 123.4(11) . . ?
C507 C508 H508 118.3 . . ?
C509 C508 H508 118.3 . . ?
C510 C509 C508 117.1(12) . . ?
C510 C509 H509 121.5 . . ?
C508 C509 H509 121.5 . . ?
C509 C510 C511 121.7(11) . . ?
C509 C510 H510 119.1 . . ?
C511 C510 H510 119.1 . . ?
C512 C511 C510 119.5(11) . . ?
C512 C511 H511 120.3 . . ?
C510 C511 H511 120.3 . . ?
C511 C512 C507 121.0(11) . . ?
C511 C512 H512 119.5 . . ?
C507 C512 H512 119.5 . . ?
C518 C513 C514 118.1(9) . . ?
C518 C513 P5 120.1(7) . . ?
C514 C513 P5 121.6(8) . . ?
C515 C514 C513 121.2(10) . . ?
C515 C514 H514 119.4 . . ?
C513 C514 H514 119.4 . . ?
C516 C515 C514 119.3(10) . . ?
C516 C515 H515 120.3 . . ?
C514 C515 H515 120.3 . . ?
C515 C516 C517 121.9(10) . . ?
C515 C516 H516 119.1 . . ?
C517 C516 H516 119.1 . . ?
C516 C517 C518 118.1(10) . . ?
C516 C517 H517 121.0 . . ?
C518 C517 H517 121.0 . . ?
C513 C518 C517 121.3(9) . . ?
C513 C518 H518 119.3 . . ?
C517 C518 H518 119.3 . . ?
C313 P3 C301 108.6(5) . . ?
C313 P3 C307 103.1(5) . . ?
C301 P3 C307 101.1(4) . . ?
C313 P3 Re3 114.1(3) . . ?
C301 P3 Re3 110.1(3) . . ?
C307 P3 Re3 118.6(3) . . ?
C306 C301 C302 120.3(9) . . ?
C306 C301 P3 121.0(8) . . ?
C302 C301 P3 118.5(8) . . ?
C303 C302 C301 121.0(11) . . ?
C303 C302 H302 119.5 . . ?
C301 C302 H302 119.5 . . ?
C302 C303 C304 118.2(11) . . ?
C302 C303 H303 120.9 . . ?
C304 C303 H303 120.9 . . ?
C305 C304 C303 121.2(11) . . ?
C305 C304 H304 119.4 . . ?
C303 C304 H304 119.4 . . ?
C304 C305 C306 119.0(12) . . ?
C304 C305 H305 120.5 . . ?
C306 C305 H305 120.5 . . ?
C301 C306 C305 120.3(10) . . ?
C301 C306 H306 119.9 . . ?
C305 C306 H306 119.9 . . ?
C308 C307 C312 120.2(10) . . ?
C308 C307 P3 122.6(8) . . ?
C312 C307 P3 117.2(9) . . ?
C307 C308 C309 121.8(10) . . ?
C307 C308 H308 119.1 . . ?
C309 C308 H308 119.1 . . ?
C310 C309 C308 118.3(12) . . ?
C310 C309 H309 120.8 . . ?
C308 C309 H309 120.8 . . ?
C309 C310 C311 122.0(11) . . ?
C309 C310 H310 119.0 . . ?
C311 C310 H310 119.0 . . ?
C310 C311 C312 117.9(11) . . ?
C310 C311 H311 121.1 . . ?
C312 C311 H311 121.1 . . ?
C307 C312 C311 119.2(12) . . ?
C307 C312 H312 120.4 . . ?
C311 C312 H312 120.4 . . ?
C318 C313 C314 115.0(10) . . ?
C318 C313 P3 126.6(8) . . ?
C314 C313 P3 118.2(8) . . ?
C315 C314 C313 120.9(11) . . ?
C315 C314 H314 119.5 . . ?
C313 C314 H314 119.5 . . ?
C316 C315 C314 121.9(11) . . ?
C316 C315 H315 119.1 . . ?
C314 C315 H315 119.1 . . ?
C315 C316 C317 119.3(12) . . ?
C315 C316 H316 120.3 . . ?
C317 C316 H316 120.3 . . ?
C318 C317 C316 120.6(12) . . ?
C318 C317 H317 119.7 . . ?
C316 C317 H317 119.7 . . ?
C317 C318 C313 122.3(10) . . ?
C317 C318 H318 118.9 . . ?
C313 C318 H318 118.9 . . ?
C5 N1 C1 116.4(8) . . ?
C5 N1 Re2 119.9(6) . . ?
C1 N1 Re2 123.7(6) . . ?
N1 C1 C2 124.6(9) . . ?
N1 C1 H1 117.7 . . ?
C2 C1 H1 117.7 . . ?
C1 C2 C3 119.8(8) . . ?
C1 C2 H2 120.1 . . ?
C3 C2 H2 120.1 . . ?
C2 C3 C4 115.8(8) . . ?
C2 C3 C6 124.8(8) . . ?
C4 C3 C6 119.3(8) . . ?
C5 C4 C3 120.5(9) . . ?
C5 C4 H4 119.7 . . ?
C3 C4 H4 119.7 . . ?
N1 C5 C4 122.9(8) . . ?
N1 C5 H5 118.5 . . ?
C4 C5 H5 118.5 . . ?
C10 C6 C7 115.4(8) . . ?
C10 C6 C3 121.9(8) . . ?
C7 C6 C3 122.6(8) . . ?
C6 C7 C8 120.4(8) . . ?
C6 C7 H7 119.8 . . ?
C8 C7 H7 119.8 . . ?
N2 C8 C7 123.3(8) . . ?
N2 C8 H8 118.3 . . ?
C7 C8 H8 118.3 . . ?
C8 N2 C9 116.0(8) . . ?
C8 N2 Cd1 125.2(6) . . ?
C9 N2 Cd1 118.7(6) . . ?
N2 C9 C10 124.0(8) . . ?
N2 C9 H9 118.0 . . ?
C10 C9 H9 118.0 . . ?
C9 C10 C6 120.7(8) . . ?
C9 C10 H10 119.7 . . ?
C6 C10 H10 119.7 . . ?
C05 N01 C01 118.9(8) . . ?
C05 N01 Re6 121.5(6) . . ?
C01 N01 Re6 119.6(6) . . ?
N01 C01 C02 119.3(9) . . ?
N01 C01 H01 120.3 . . ?
C02 C01 H01 120.3 . . ?
C03 C02 C01 122.4(9) . . ?
C03 C02 H02 118.8 . . ?
C01 C02 H02 118.8 . . ?
C02 C03 C04 116.2(9) . . ?
C02 C03 C06 121.8(9) . 1_565 ?
C04 C03 C06 122.0(8) . 1_565 ?
C05 C04 C03 121.1(9) . . ?
C05 C04 H04 119.5 . . ?
C03 C04 H04 119.5 . . ?
C04 C05 N01 122.0(9) . . ?
C04 C05 H05 119.0 . . ?
N01 C05 H05 119.0 . . ?
C07 C06 C010 118.2(9) . . ?
C07 C06 C03 121.9(9) . 1_545 ?
C010 C06 C03 119.9(9) . 1_545 ?
C08 C07 C06 120.6(10) . . ?
C08 C07 H07 119.7 . . ?
C06 C07 H07 119.7 . . ?
N02 C08 C07 121.4(10) . . ?
N02 C08 H08 119.3 . . ?
C07 C08 H08 119.3 . . ?
C09 N02 C08 118.5(9) . . ?
C09 N02 Cd1 118.3(6) . . ?
C08 N02 Cd1 122.9(7) . . ?
N02 C09 C010 123.7(9) . . ?
N02 C09 H09 118.2 . . ?
C010 C09 H09 118.2 . . ?
C09 C010 C06 117.5(10) . . ?
C09 C010 H010 121.2 . . ?
C06 C010 H010 121.2 . . ?
O2A N1A O1A 122.7(9) . . ?
O2A N1A O3A 116.6(8) . . ?
O1A N1A O3A 120.6(8) . . ?
N1A O2A Cd1 95.8(6) . . ?
N1A O3A Cd1 95.7(5) . . ?
O3B N1B O2B 128.4(10) . . ?
O3B N1B O4B 104.5(10) . . ?
O2B N1B O4B 124.7(11) . . ?
N1B O3B Cd1 112.5(8) . . ?
N1B O4B Cd1 97.7(7) . . ?
O1C N1C O3C 121.0(10) . . ?
O1C N1C O2C 121.8(10) . . ?
O3C N1C O2C 117.2(9) . . ?
N1C O2C Cd1 94.4(7) . . ?
N1C O3C Cd1 95.6(6) . . ?
O3D N1D O1D 120.9(12) . . ?
O3D N1D O2D 119.8(11) . . ?
O1D N1D O2D 119.2(12) . . ?

loop_
_geom_bond_atom_site_label_1
_geom_bond_atom_site_label_2
_geom_bond_distance
_geom_bond_site_symmetry_2
_geom_bond_publ_flag
Re1 Se9 2.5112(10) . ?
Re1 Se12 2.5124(9) . ?
Re1 P1 2.514(3) . ?
Re1 Se10 2.5143(9) . ?
Re1 Se11 2.5171(10) . ?
Re1 Re2 2.6327(6) . ?
Re1 Re5 2.6399(5) . ?
Re1 Re6 2.6462(6) . ?
Re1 Re3 2.6576(5) . ?
Re2 N1 2.196(7) . ?
Re2 Se10 2.5190(11) . ?
Re2 Se7 2.5212(9) . ?
Re2 Se11 2.5236(9) . ?
Re2 Se8 2.5300(11) . ?
Re2 Re6 2.6231(5) . ?
Re2 Re4 2.6288(5) . ?
Re2 Re5 2.6484(5) . ?
Re3 P3 2.504(3) . ?
Re3 Se14 2.5053(9) . ?
Re3 Se9 2.5058(11) . ?
Re3 Se12 2.5180(9) . ?
Re3 Se13 2.5205(11) . ?
Re3 Re6 2.6178(5) . ?
Re3 Re4 2.6466(6) . ?
Re3 Re5 2.6595(5) . ?
Re4 Se13 2.4971(9) . ?
Re4 Se14 2.5043(10) . ?
Re4 P4 2.508(3) . ?
Re4 Se8 2.5147(10) . ?
Re4 Se7 2.5199(9) . ?
Re4 Re6 2.6385(5) . ?
Re4 Re5 2.6515(6) . ?
Re5 Se14 2.4994(9) . ?
Re5 Se7 2.5164(11) . ?
Re5 Se9 2.5205(11) . ?
Re5 Se10 2.5286(9) . ?
Re5 P5 2.532(2) . ?
Re6 N01 2.214(7) . ?
Re6 Se11 2.5013(9) . ?
Re6 Se8 2.5160(10) . ?
Re6 Se12 2.5225(11) . ?
Re6 Se13 2.5275(9) . ?
Cd1 N02 2.318(8) . ?
Cd1 N2 2.355(8) . ?
Cd1 O3A 2.395(7) . ?
Cd1 O3B 2.398(9) . ?
Cd1 O3C 2.424(7) . ?
Cd1 O2A 2.437(7) . ?
Cd1 O2C 2.438(8) . ?
Cd1 O4B 2.600(9) . ?
P1 C107 1.831(9) . ?
P1 C101 1.841(9) . ?
P1 C113 1.854(10) . ?
C101 C106 1.378(12) . ?
C101 C102 1.403(13) . ?
C102 C103 1.389(13) . ?
C102 H102 0.9500 . ?
C103 C104 1.375(14) . ?
C103 H103 0.9500 . ?
C104 C105 1.394(15) . ?
C104 H104 0.9500 . ?
C105 C106 1.397(12) . ?
C105 H105 0.9500 . ?
C106 H106 0.9500 . ?
C107 C112 1.360(13) . ?
C107 C108 1.412(12) . ?
C108 C109 1.386(13) . ?
C108 H108 0.9500 . ?
C109 C110 1.355(15) . ?
C109 H109 0.9500 . ?
C110 C111 1.397(14) . ?
C110 H110 0.9500 . ?
C111 C112 1.385(12) . ?
C111 H111 0.9500 . ?
C112 H112 0.9500 . ?
C113 C114 1.378(12) . ?
C113 C118 1.397(12) . ?
C114 C115 1.382(13) . ?
C114 H114 0.9500 . ?
C115 C116 1.377(13) . ?
C115 H115 0.9500 . ?
C116 C117 1.363(13) . ?
C116 H116 0.9500 . ?
C117 C118 1.377(13) . ?
C117 H117 0.9500 . ?
C118 H118 0.9500 . ?
P4 C413 1.815(9) . ?
P4 C401 1.831(10) . ?
P4 C407 1.834(10) . ?
C401 C402 1.364(12) . ?
C401 C406 1.389(13) . ?
C402 C403 1.384(13) . ?
C402 H402 0.9500 . ?
C403 C404 1.362(14) . ?
C403 H403 0.9500 . ?
C404 C405 1.378(13) . ?
C404 H404 0.9500 . ?
C405 C406 1.369(13) . ?
C405 H405 0.9500 . ?
C406 H406 0.9500 . ?
C407 C408 1.381(13) . ?
C407 C412 1.396(13) . ?
C408 C409 1.363(13) . ?
C408 H408 0.9500 . ?
C409 C410 1.379(15) . ?
C409 H409 0.9500 . ?
C410 C411 1.419(16) . ?
C410 H410 0.9500 . ?
C411 C412 1.380(14) . ?
C411 H411 0.9500 . ?
C412 H412 0.9500 . ?
C413 C418 1.384(12) . ?
C413 C414 1.412(13) . ?
C414 C415 1.381(12) . ?
C414 H414 0.9500 . ?
C415 C416 1.398(14) . ?
C415 H415 0.9500 . ?
C416 C417 1.368(15) . ?
C416 H416 0.9500 . ?
C417 C418 1.391(13) . ?
C417 H417 0.9500 . ?
C418 H418 0.9500 . ?
P5 C507 1.823(10) . ?
P5 C501 1.825(10) . ?
P5 C513 1.828(8) . ?
C501 C506 1.383(12) . ?
C501 C502 1.402(12) . ?
C502 C503 1.392(13) . ?
C502 H502 0.9500 . ?
C503 C504 1.377(14) . ?
C503 H503 0.9500 . ?
C504 C505 1.419(14) . ?
C504 H504 0.9500 . ?
C505 C506 1.398(13) . ?
C505 H505 0.9500 . ?
C506 H506 0.9500 . ?
C507 C508 1.365(13) . ?
C507 C512 1.394(12) . ?
C508 C509 1.399(14) . ?
C508 H508 0.9500 . ?
C509 C510 1.358(14) . ?
C509 H509 0.9500 . ?
C510 C511 1.384(15) . ?
C510 H510 0.9500 . ?
C511 C512 1.371(14) . ?
C511 H511 0.9500 . ?
C512 H512 0.9500 . ?
C513 C518 1.374(13) . ?
C513 C514 1.393(12) . ?
C514 C515 1.385(12) . ?
C514 H514 0.9500 . ?
C515 C516 1.360(14) . ?
C515 H515 0.9500 . ?
C516 C517 1.375(13) . ?
C516 H516 0.9500 . ?
C517 C518 1.413(12) . ?
C517 H517 0.9500 . ?
C518 H518 0.9500 . ?
P3 C313 1.814(11) . ?
P3 C301 1.837(9) . ?
P3 C307 1.851(10) . ?
C301 C306 1.375(14) . ?
C301 C302 1.404(12) . ?
C302 C303 1.368(12) . ?
C302 H302 0.9500 . ?
C303 C304 1.427(17) . ?
C303 H303 0.9500 . ?
C304 C305 1.385(15) . ?
C304 H304 0.9500 . ?
C305 C306 1.401(12) . ?
C305 H305 0.9500 . ?
C306 H306 0.9500 . ?
C307 C308 1.354(14) . ?
C307 C312 1.385(13) . ?
C308 C309 1.403(13) . ?
C308 H308 0.9500 . ?
C309 C310 1.377(14) . ?
C309 H309 0.9500 . ?
C310 C311 1.379(16) . ?
C310 H310 0.9500 . ?
C311 C312 1.445(15) . ?
C311 H311 0.9500 . ?
C312 H312 0.9500 . ?
C313 C318 1.401(13) . ?
C313 C314 1.423(12) . ?
C314 C315 1.353(15) . ?
C314 H314 0.9500 . ?
C315 C316 1.338(15) . ?
C315 H315 0.9500 . ?
C316 C317 1.372(14) . ?
C316 H316 0.9500 . ?
C317 C318 1.348(14) . ?
C317 H317 0.9500 . ?
C318 H318 0.9500 . ?
N1 C5 1.333(11) . ?
N1 C1 1.337(10) . ?
C1 C2 1.373(11) . ?
C1 H1 0.9500 . ?
C2 C3 1.389(12) . ?
C2 H2 0.9500 . ?
C3 C4 1.401(11) . ?
C3 C6 1.465(11) . ?
C4 C5 1.387(11) . ?
C4 H4 0.9500 . ?
C5 H5 0.9500 . ?
C6 C10 1.388(11) . ?
C6 C7 1.397(11) . ?
C7 C8 1.408(12) . ?
C7 H7 0.9500 . ?
C8 N2 1.319(10) . ?
C8 H8 0.9500 . ?
N2 C9 1.356(10) . ?
C9 C10 1.374(11) . ?
C9 H9 0.9500 . ?
C10 H10 0.9500 . ?
N01 C05 1.355(10) . ?
N01 C01 1.365(11) . ?
C01 C02 1.386(11) . ?
C01 H01 0.9500 . ?
C02 C03 1.367(11) . ?
C02 H02 0.9500 . ?
C03 C04 1.402(13) . ?
C03 C06 1.483(12) 1_565 ?
C04 C05 1.345(12) . ?
C04 H04 0.9500 . ?
C05 H05 0.9500 . ?
C06 C07 1.373(14) . ?
C06 C010 1.403(12) . ?
C06 C03 1.483(12) 1_545 ?
C07 C08 1.365(12) . ?
C07 H07 0.9500 . ?
C08 N02 1.350(11) . ?
C08 H08 0.9500 . ?
N02 C09 1.320(12) . ?
C09 C010 1.380(12) . ?
C09 H09 0.9500 . ?
C010 H010 0.9500 . ?
N1A O2A 1.196(8) . ?
N1A O1A 1.222(9) . ?
N1A O3A 1.273(9) . ?
N1B O3B 1.159(9) . ?
N1B O2B 1.198(9) . ?
N1B O4B 1.258(10) . ?
N1C O1C 1.229(10) . ?
N1C O3C 1.247(11) . ?
N1C O2C 1.266(10) . ?
N1D O3D 1.219(12) . ?
N1D O1D 1.236(12) . ?
N1D O2D 1.272(11) . ?

loop_
_geom_torsion_atom_site_label_1
_geom_torsion_atom_site_label_2
_geom_torsion_atom_site_label_3
_geom_torsion_atom_site_label_4
_geom_torsion
_geom_torsion_site_symmetry_1
_geom_torsion_site_symmetry_2
_geom_torsion_site_symmetry_3
_geom_torsion_site_symmetry_4
_geom_torsion_publ_flag
Se9 Re1 Re2 N1 129.4(3) . . . . ?
Se12 Re1 Re2 N1 -125.2(3) . . . . ?
P1 Re1 Re2 N1 6.9(3) . . . . ?
Se10 Re1 Re2 N1 56.9(3) . . . . ?
Se11 Re1 Re2 N1 -55.7(3) . . . . ?
Re5 Re1 Re2 N1 126.3(3) . . . . ?
Re6 Re1 Re2 N1 -124.3(3) . . . . ?
Re3 Re1 Re2 N1 -178.2(3) . . . . ?
Se9 Re1 Re2 Se10 72.49(4) . . . . ?
Se12 Re1 Re2 Se10 177.91(4) . . . . ?
P1 Re1 Re2 Se10 -50.06(8) . . . . ?
Se11 Re1 Re2 Se10 -112.62(3) . . . . ?
Re5 Re1 Re2 Se10 69.37(3) . . . . ?
Re6 Re1 Re2 Se10 178.73(3) . . . . ?
Re3 Re1 Re2 Se10 124.88(3) . . . . ?
Se9 Re1 Re2 Se7 2.74(4) . . . . ?
Se12 Re1 Re2 Se7 108.16(4) . . . . ?
P1 Re1 Re2 Se7 -119.81(8) . . . . ?
Se10 Re1 Re2 Se7 -69.75(4) . . . . ?
Se11 Re1 Re2 Se7 177.63(4) . . . . ?
Re5 Re1 Re2 Se7 -0.38(3) . . . . ?
Re6 Re1 Re2 Se7 108.98(3) . . . . ?
Re3 Re1 Re2 Se7 55.13(3) . . . . ?
Se9 Re1 Re2 Se11 -174.88(4) . . . . ?
Se12 Re1 Re2 Se11 -69.47(4) . . . . ?
P1 Re1 Re2 Se11 62.56(8) . . . . ?
Se10 Re1 Re2 Se11 112.62(3) . . . . ?
Re5 Re1 Re2 Se11 -178.01(3) . . . . ?
Re6 Re1 Re2 Se11 -68.65(3) . . . . ?
Re3 Re1 Re2 Se11 -122.50(3) . . . . ?
Se9 Re1 Re2 Se8 -105.12(4) . . . . ?
Se12 Re1 Re2 Se8 0.30(4) . . . . ?
P1 Re1 Re2 Se8 132.32(8) . . . . ?
Se10 Re1 Re2 Se8 -177.62(4) . . . . ?
Se11 Re1 Re2 Se8 69.76(4) . . . . ?
Re5 Re1 Re2 Se8 -108.24(3) . . . . ?
Re6 Re1 Re2 Se8 1.12(3) . . . . ?
Re3 Re1 Re2 Se8 -52.74(3) . . . . ?
Se9 Re1 Re2 Re6 -106.24(3) . . . . ?
Se12 Re1 Re2 Re6 -0.82(3) . . . . ?
P1 Re1 Re2 Re6 131.21(8) . . . . ?
Se10 Re1 Re2 Re6 -178.73(3) . . . . ?
Se11 Re1 Re2 Re6 68.65(3) . . . . ?
Re5 Re1 Re2 Re6 -109.360(16) . . . . ?
Re3 Re1 Re2 Re6 -53.854(14) . . . . ?
Se9 Re1 Re2 Re4 -51.46(3) . . . . ?
Se12 Re1 Re2 Re4 53.96(3) . . . . ?
P1 Re1 Re2 Re4 -174.02(8) . . . . ?
Se10 Re1 Re2 Re4 -123.96(3) . . . . ?
Se11 Re1 Re2 Re4 123.42(3) . . . . ?
Re5 Re1 Re2 Re4 -54.584(15) . . . . ?
Re6 Re1 Re2 Re4 54.776(14) . . . . ?
Re3 Re1 Re2 Re4 0.922(17) . . . . ?
Se9 Re1 Re2 Re5 3.12(3) . . . . ?
Se12 Re1 Re2 Re5 108.54(3) . . . . ?
P1 Re1 Re2 Re5 -119.43(8) . . . . ?
Se10 Re1 Re2 Re5 -69.37(3) . . . . ?
Se11 Re1 Re2 Re5 178.01(3) . . . . ?
Re6 Re1 Re2 Re5 109.360(16) . . . . ?
Re3 Re1 Re2 Re5 55.506(15) . . . . ?
Se9 Re1 Re3 P3 -59.50(10) . . . . ?
Se12 Re1 Re3 P3 51.60(10) . . . . ?
P1 Re1 Re3 P3 -9.54(13) . . . . ?
Se10 Re1 Re3 P3 -131.36(10) . . . . ?
Se11 Re1 Re3 P3 121.60(10) . . . . ?
Re2 Re1 Re3 P3 175.55(9) . . . . ?
Re5 Re1 Re3 P3 -128.92(10) . . . . ?
Re6 Re1 Re3 P3 121.34(9) . . . . ?
Se9 Re1 Re3 Se14 70.65(4) . . . . ?
Se12 Re1 Re3 Se14 -178.25(4) . . . . ?
P1 Re1 Re3 Se14 120.61(8) . . . . ?
Se10 Re1 Re3 Se14 -1.21(5) . . . . ?
Se11 Re1 Re3 Se14 -108.25(4) . . . . ?
Re2 Re1 Re3 Se14 -54.30(3) . . . . ?
Re5 Re1 Re3 Se14 1.24(3) . . . . ?
Re6 Re1 Re3 Se14 -108.51(3) . . . . ?
Se12 Re1 Re3 Se9 111.09(4) . . . . ?
P1 Re1 Re3 Se9 49.96(8) . . . . ?
Se10 Re1 Re3 Se9 -71.87(4) . . . . ?
Se11 Re1 Re3 Se9 -178.90(4) . . . . ?
Re2 Re1 Re3 Se9 -124.95(3) . . . . ?
Re5 Re1 Re3 Se9 -69.42(3) . . . . ?
Re6 Re1 Re3 Se9 -179.17(3) . . . . ?
Se9 Re1 Re3 Se12 -111.09(4) . . . . ?
P1 Re1 Re3 Se12 -61.13(9) . . . . ?
Se10 Re1 Re3 Se12 177.04(4) . . . . ?
Se11 Re1 Re3 Se12 70.00(4) . . . . ?
Re2 Re1 Re3 Se12 123.95(3) . . . . ?
Re5 Re1 Re3 Se12 179.49(3) . . . . ?
Re6 Re1 Re3 Se12 69.74(3) . . . . ?
Se9 Re1 Re3 Se13 176.29(4) . . . . ?
Se12 Re1 Re3 Se13 -72.62(4) . . . . ?
P1 Re1 Re3 Se13 -133.75(8) . . . . ?
Se10 Re1 Re3 Se13 104.42(4) . . . . ?
Se11 Re1 Re3 Se13 -2.61(4) . . . . ?
Re2 Re1 Re3 Se13 51.34(3) . . . . ?
Re5 Re1 Re3 Se13 106.87(3) . . . . ?
Re6 Re1 Re3 Se13 -2.88(3) . . . . ?
Se9 Re1 Re3 Re6 179.17(3) . . . . ?
Se12 Re1 Re3 Re6 -69.74(3) . . . . ?
P1 Re1 Re3 Re6 -130.87(8) . . . . ?
Se10 Re1 Re3 Re6 107.30(3) . . . . ?
Se11 Re1 Re3 Re6 0.26(3) . . . . ?
Re2 Re1 Re3 Re6 54.213(15) . . . . ?
Re5 Re1 Re3 Re6 109.748(18) . . . . ?
Se9 Re1 Re3 Re4 124.04(3) . . . . ?
Se12 Re1 Re3 Re4 -124.87(3) . . . . ?
P1 Re1 Re3 Re4 174.00(8) . . . . ?
Se10 Re1 Re3 Re4 52.17(3) . . . . ?
Se11 Re1 Re3 Re4 -54.87(3) . . . . ?
Re2 Re1 Re3 Re4 -0.916(17) . . . . ?
Re5 Re1 Re3 Re4 54.620(16) . . . . ?
Re6 Re1 Re3 Re4 -55.129(15) . . . . ?
Se9 Re1 Re3 Re5 69.42(3) . . . . ?
Se12 Re1 Re3 Re5 -179.49(3) . . . . ?
P1 Re1 Re3 Re5 119.38(8) . . . . ?
Se10 Re1 Re3 Re5 -2.45(3) . . . . ?
Se11 Re1 Re3 Re5 -109.49(3) . . . . ?
Re2 Re1 Re3 Re5 -55.536(15) . . . . ?
Re6 Re1 Re3 Re5 -109.748(18) . . . . ?
N1 Re2 Re4 Se13 124.7(3) . . . . ?
Se10 Re2 Re4 Se13 -108.16(4) . . . . ?
Se7 Re2 Re4 Se13 -177.47(4) . . . . ?
Se11 Re2 Re4 Se13 -0.49(5) . . . . ?
Se8 Re2 Re4 Se13 69.59(4) . . . . ?
Re6 Re2 Re4 Se13 0.47(3) . . . . ?
Re1 Re2 Re4 Se13 -54.42(4) . . . . ?
Re5 Re2 Re4 Se13 -108.73(3) . . . . ?
N1 Re2 Re4 Se14 -128.6(3) . . . . ?
Se10 Re2 Re4 Se14 -1.53(4) . . . . ?
Se7 Re2 Re4 Se14 -70.84(4) . . . . ?
Se11 Re2 Re4 Se14 106.15(4) . . . . ?
Se8 Re2 Re4 Se14 176.22(4) . . . . ?
Re6 Re2 Re4 Se14 107.11(3) . . . . ?
Re1 Re2 Re4 Se14 52.22(3) . . . . ?
Re5 Re2 Re4 Se14 -2.09(3) . . . . ?
N1 Re2 Re4 P4 0.3(3) . . . . ?
Se10 Re2 Re4 P4 127.44(9) . . . . ?
Se7 Re2 Re4 P4 58.13(9) . . . . ?
Se11 Re2 Re4 P4 -124.89(9) . . . . ?
Se8 Re2 Re4 P4 -54.81(9) . . . . ?
Re6 Re2 Re4 P4 -123.92(9) . . . . ?
Re1 Re2 Re4 P4 -178.81(8) . . . . ?
Re5 Re2 Re4 P4 126.88(9) . . . . ?
N1 Re2 Re4 Se8 55.1(3) . . . . ?
Se10 Re2 Re4 Se8 -177.75(4) . . . . ?
Se7 Re2 Re4 Se8 112.94(4) . . . . ?
Se11 Re2 Re4 Se8 -70.08(4) . . . . ?
Re6 Re2 Re4 Se8 -69.11(3) . . . . ?
Re1 Re2 Re4 Se8 -124.00(3) . . . . ?
Re5 Re2 Re4 Se8 -178.31(3) . . . . ?
N1 Re2 Re4 Se7 -57.8(3) . . . . ?
Se10 Re2 Re4 Se7 69.31(4) . . . . ?
Se11 Re2 Re4 Se7 176.99(4) . . . . ?
Se8 Re2 Re4 Se7 -112.94(4) . . . . ?
Re6 Re2 Re4 Se7 177.95(3) . . . . ?
Re1 Re2 Re4 Se7 123.06(3) . . . . ?
Re5 Re2 Re4 Se7 68.75(3) . . . . ?
N1 Re2 Re4 Re6 124.3(3) . . . . ?
Se10 Re2 Re4 Re6 -108.64(3) . . . . ?
Se7 Re2 Re4 Re6 -177.95(3) . . . . ?
Se11 Re2 Re4 Re6 -0.96(3) . . . . ?
Se8 Re2 Re4 Re6 69.11(3) . . . . ?
Re1 Re2 Re4 Re6 -54.893(16) . . . . ?
Re5 Re2 Re4 Re6 -109.204(18) . . . . ?
N1 Re2 Re4 Re3 178.2(3) . . . . ?
Se10 Re2 Re4 Re3 -54.67(3) . . . . ?
Se7 Re2 Re4 Re3 -123.98(3) . . . . ?
Se11 Re2 Re4 Re3 53.00(3) . . . . ?
Se8 Re2 Re4 Re3 123.08(3) . . . . ?
Re6 Re2 Re4 Re3 53.967(16) . . . . ?
Re1 Re2 Re4 Re3 -0.926(17) . . . . ?
Re5 Re2 Re4 Re3 -55.237(15) . . . . ?
N1 Re2 Re4 Re5 -126.5(3) . . . . ?
Se10 Re2 Re4 Re5 0.56(3) . . . . ?
Se7 Re2 Re4 Re5 -68.75(3) . . . . ?
Se11 Re2 Re4 Re5 108.24(3) . . . . ?
Se8 Re2 Re4 Re5 178.31(3) . . . . ?
Re6 Re2 Re4 Re5 109.204(18) . . . . ?
Re1 Re2 Re4 Re5 54.311(15) . . . . ?
P3 Re3 Re4 Se13 -51.60(9) . . . . ?
Se14 Re3 Re4 Se13 -111.99(4) . . . . ?
Se9 Re3 Re4 Se13 178.19(4) . . . . ?
Se12 Re3 Re4 Se13 72.52(4) . . . . ?
Re6 Re3 Re4 Se13 69.99(3) . . . . ?
Re1 Re3 Re4 Se13 125.16(3) . . . . ?
Re5 Re3 Re4 Se13 179.43(3) . . . . ?
P3 Re3 Re4 Se14 60.39(9) . . . . ?
Se9 Re3 Re4 Se14 -69.82(4) . . . . ?
Se12 Re3 Re4 Se14 -175.49(4) . . . . ?
Se13 Re3 Re4 Se14 111.99(4) . . . . ?
Re6 Re3 Re4 Se14 -178.02(3) . . . . ?
Re1 Re3 Re4 Se14 -122.85(3) . . . . ?
Re5 Re3 Re4 Se14 -68.58(3) . . . . ?
P3 Re3 Re4 P4 2.09(12) . . . . ?
Se14 Re3 Re4 P4 -58.30(9) . . . . ?
Se9 Re3 Re4 P4 -128.12(9) . . . . ?
Se12 Re3 Re4 P4 126.22(9) . . . . ?
Se13 Re3 Re4 P4 53.69(9) . . . . ?
Re6 Re3 Re4 P4 123.68(8) . . . . ?
Re1 Re3 Re4 P4 178.86(8) . . . . ?
Re5 Re3 Re4 P4 -126.87(8) . . . . ?
P3 Re3 Re4 Se8 -121.68(9) . . . . ?
Se14 Re3 Re4 Se8 177.93(4) . . . . ?
Se9 Re3 Re4 Se8 108.11(4) . . . . ?
Se12 Re3 Re4 Se8 2.44(4) . . . . ?
Se13 Re3 Re4 Se8 -70.08(4) . . . . ?
Re6 Re3 Re4 Se8 -0.09(3) . . . . ?
Re1 Re3 Re4 Se8 55.08(3) . . . . ?
Re5 Re3 Re4 Se8 109.36(3) . . . . ?
P3 Re3 Re4 Se7 130.58(9) . . . . ?
Se14 Re3 Re4 Se7 70.19(4) . . . . ?
Se9 Re3 Re4 Se7 0.37(4) . . . . ?
Se12 Re3 Re4 Se7 -105.29(4) . . . . ?
Se13 Re3 Re4 Se7 -177.82(4) . . . . ?
Re6 Re3 Re4 Se7 -107.83(3) . . . . ?
Re1 Re3 Re4 Se7 -52.66(3) . . . . ?
Re5 Re3 Re4 Se7 1.62(3) . . . . ?
P3 Re3 Re4 Re2 -175.84(8) . . . . ?
Se14 Re3 Re4 Re2 123.77(3) . . . . ?
Se9 Re3 Re4 Re2 53.95(3) . . . . ?
Se12 Re3 Re4 Re2 -51.72(3) . . . . ?
Se13 Re3 Re4 Re2 -124.25(3) . . . . ?
Re6 Re3 Re4 Re2 -54.255(15) . . . . ?
Re1 Re3 Re4 Re2 0.917(17) . . . . ?
Re5 Re3 Re4 Re2 55.190(14) . . . . ?
P3 Re3 Re4 Re6 -121.59(8) . . . . ?
Se14 Re3 Re4 Re6 178.02(3) . . . . ?
Se9 Re3 Re4 Re6 108.20(3) . . . . ?
Se12 Re3 Re4 Re6 2.53(3) . . . . ?
Se13 Re3 Re4 Re6 -69.99(3) . . . . ?
Re1 Re3 Re4 Re6 55.172(15) . . . . ?
Re5 Re3 Re4 Re6 109.444(16) . . . . ?
P3 Re3 Re4 Re5 128.97(8) . . . . ?
Se14 Re3 Re4 Re5 68.58(3) . . . . ?
Se9 Re3 Re4 Re5 -1.24(3) . . . . ?
Se12 Re3 Re4 Re5 -106.91(3) . . . . ?
Se13 Re3 Re4 Re5 -179.43(3) . . . . ?
Re6 Re3 Re4 Re5 -109.444(16) . . . . ?
Re1 Re3 Re4 Re5 -54.272(14) . . . . ?
Se9 Re1 Re5 Se14 -69.68(4) . . . . ?
Se12 Re1 Re5 Se14 -0.76(5) . . . . ?
P1 Re1 Re5 Se14 -127.26(8) . . . . ?
Se10 Re1 Re5 Se14 176.24(4) . . . . ?
Se11 Re1 Re5 Se14 105.16(4) . . . . ?
Re2 Re1 Re5 Se14 107.11(3) . . . . ?
Re6 Re1 Re5 Se14 52.65(3) . . . . ?
Re3 Re1 Re5 Se14 -1.25(3) . . . . ?
Se9 Re1 Re5 Se7 -176.41(4) . . . . ?
Se12 Re1 Re5 Se7 -107.48(4) . . . . ?
P1 Re1 Re5 Se7 126.02(8) . . . . ?
Se10 Re1 Re5 Se7 69.51(4) . . . . ?
Se11 Re1 Re5 Se7 -1.56(4) . . . . ?
Re2 Re1 Re5 Se7 0.38(3) . . . . ?
Re6 Re1 Re5 Se7 -54.08(3) . . . . ?
Re3 Re1 Re5 Se7 -107.98(3) . . . . ?
Se12 Re1 Re5 Se9 68.93(4) . . . . ?
P1 Re1 Re5 Se9 -57.57(8) . . . . ?
Se10 Re1 Re5 Se9 -114.08(4) . . . . ?
Se11 Re1 Re5 Se9 174.85(4) . . . . ?
Re2 Re1 Re5 Se9 176.79(3) . . . . ?
Re6 Re1 Re5 Se9 122.34(3) . . . . ?
Re3 Re1 Re5 Se9 68.43(3) . . . . ?
Se9 Re1 Re5 Se10 114.08(4) . . . . ?
Se12 Re1 Re5 Se10 -177.00(4) . . . . ?
P1 Re1 Re5 Se10 56.50(8) . . . . ?
Se11 Re1 Re5 Se10 -71.08(4) . . . . ?
Re2 Re1 Re5 Se10 -69.13(3) . . . . ?
Re6 Re1 Re5 Se10 -123.59(3) . . . . ?
Re3 Re1 Re5 Se10 -177.49(3) . . . . ?
Se9 Re1 Re5 P5 48.58(9) . . . . ?
Se12 Re1 Re5 P5 117.51(9) . . . . ?
P1 Re1 Re5 P5 -8.99(12) . . . . ?
Se10 Re1 Re5 P5 -65.49(9) . . . . ?
Se11 Re1 Re5 P5 -136.57(9) . . . . ?
Re2 Re1 Re5 P5 -134.63(9) . . . . ?
Re6 Re1 Re5 P5 170.92(9) . . . . ?
Re3 Re1 Re5 P5 117.02(9) . . . . ?
Se9 Re1 Re5 Re2 -176.79(3) . . . . ?
Se12 Re1 Re5 Re2 -107.86(3) . . . . ?
P1 Re1 Re5 Re2 125.64(8) . . . . ?
Se10 Re1 Re5 Re2 69.13(3) . . . . ?
Se11 Re1 Re5 Re2 -1.94(3) . . . . ?
Re6 Re1 Re5 Re2 -54.455(15) . . . . ?
Re3 Re1 Re5 Re2 -108.358(19) . . . . ?
Se9 Re1 Re5 Re4 -122.90(3) . . . . ?
Se12 Re1 Re5 Re4 -53.97(3) . . . . ?
P1 Re1 Re5 Re4 179.53(8) . . . . ?
Se10 Re1 Re5 Re4 123.02(3) . . . . ?
Se11 Re1 Re5 Re4 51.95(3) . . . . ?
Re2 Re1 Re5 Re4 53.890(15) . . . . ?
Re6 Re1 Re5 Re4 -0.565(16) . . . . ?
Re3 Re1 Re5 Re4 -54.468(16) . . . . ?
Se9 Re1 Re5 Re3 -68.43(3) . . . . ?
Se12 Re1 Re5 Re3 0.49(3) . . . . ?
P1 Re1 Re5 Re3 -126.01(8) . . . . ?
Se10 Re1 Re5 Re3 177.49(3) . . . . ?
Se11 Re1 Re5 Re3 106.41(3) . . . . ?
Re2 Re1 Re5 Re3 108.358(19) . . . . ?
Re6 Re1 Re5 Re3 53.903(16) . . . . ?
N1 Re2 Re5 Se14 126.0(3) . . . . ?
Se10 Re2 Re5 Se14 -177.34(4) . . . . ?
Se7 Re2 Re5 Se14 71.39(4) . . . . ?
Se11 Re2 Re5 Se14 -106.28(4) . . . . ?
Se8 Re2 Re5 Se14 0.45(4) . . . . ?
Re6 Re2 Re5 Se14 -53.04(3) . . . . ?
Re4 Re2 Re5 Se14 2.08(3) . . . . ?
Re1 Re2 Re5 Se14 -108.21(3) . . . . ?
N1 Re2 Re5 Se7 54.6(3) . . . . ?
Se10 Re2 Re5 Se7 111.27(4) . . . . ?
Se11 Re2 Re5 Se7 -177.68(4) . . . . ?
Se8 Re2 Re5 Se7 -70.94(4) . . . . ?
Re6 Re2 Re5 Se7 -124.44(3) . . . . ?
Re4 Re2 Re5 Se7 -69.31(3) . . . . ?
Re1 Re2 Re5 Se7 -179.61(3) . . . . ?
N1 Re2 Re5 Se9 -128.9(3) . . . . ?
Se10 Re2 Re5 Se9 -72.21(4) . . . . ?
Se7 Re2 Re5 Se9 176.52(4) . . . . ?
Se11 Re2 Re5 Se9 -1.15(4) . . . . ?
Se8 Re2 Re5 Se9 105.58(4) . . . . ?
Re6 Re2 Re5 Se9 52.09(3) . . . . ?
Re4 Re2 Re5 Se9 107.21(3) . . . . ?
Re1 Re2 Re5 Se9 -3.08(3) . . . . ?
N1 Re2 Re5 Se10 -56.7(3) . . . . ?
Se7 Re2 Re5 Se10 -111.27(4) . . . . ?
Se11 Re2 Re5 Se10 71.05(4) . . . . ?
Se8 Re2 Re5 Se10 177.79(4) . . . . ?
Re6 Re2 Re5 Se10 124.29(3) . . . . ?
Re4 Re2 Re5 Se10 179.42(3) . . . . ?
Re1 Re2 Re5 Se10 69.12(3) . . . . ?
N1 Re2 Re5 P5 2.2(3) . . . . ?
Se10 Re2 Re5 P5 58.84(10) . . . . ?
Se7 Re2 Re5 P5 -52.43(10) . . . . ?
Se11 Re2 Re5 P5 129.89(10) . . . . ?
Se8 Re2 Re5 P5 -123.37(10) . . . . ?
Re6 Re2 Re5 P5 -176.87(10) . . . . ?
Re4 Re2 Re5 P5 -121.74(10) . . . . ?
Re1 Re2 Re5 P5 127.96(10) . . . . ?
N1 Re2 Re5 Re1 -125.8(3) . . . . ?
Se10 Re2 Re5 Re1 -69.12(3) . . . . ?
Se7 Re2 Re5 Re1 179.61(3) . . . . ?
Se11 Re2 Re5 Re1 1.93(3) . . . . ?
Se8 Re2 Re5 Re1 108.66(3) . . . . ?
Re6 Re2 Re5 Re1 55.169(15) . . . . ?
Re4 Re2 Re5 Re1 110.297(17) . . . . ?
N1 Re2 Re5 Re4 123.9(3) . . . . ?
Se10 Re2 Re5 Re4 -179.42(3) . . . . ?
Se7 Re2 Re5 Re4 69.31(3) . . . . ?
Se11 Re2 Re5 Re4 -108.37(3) . . . . ?
Se8 Re2 Re5 Re4 -1.63(3) . . . . ?
Re6 Re2 Re5 Re4 -55.129(15) . . . . ?
Re1 Re2 Re5 Re4 -110.297(17) . . . . ?
N1 Re2 Re5 Re3 178.7(3) . . . . ?
Se10 Re2 Re5 Re3 -124.58(3) . . . . ?
Se7 Re2 Re5 Re3 124.15(3) . . . . ?
Se11 Re2 Re5 Re3 -53.52(3) . . . . ?
Se8 Re2 Re5 Re3 53.21(3) . . . . ?
Re6 Re2 Re5 Re3 -0.284(17) . . . . ?
Re4 Re2 Re5 Re3 54.845(14) . . . . ?
Re1 Re2 Re5 Re3 -55.452(15) . . . . ?
Se13 Re4 Re5 Se14 -69.48(4) . . . . ?
P4 Re4 Re5 Se14 55.67(9) . . . . ?
Se8 Re4 Re5 Se14 -176.17(4) . . . . ?
Se7 Re4 Re5 Se14 112.75(3) . . . . ?
Re2 Re4 Re5 Se14 -177.82(3) . . . . ?
Re6 Re4 Re5 Se14 -123.17(3) . . . . ?
Re3 Re4 Re5 Se14 -68.93(3) . . . . ?
Se13 Re4 Re5 Se7 177.78(4) . . . . ?
Se14 Re4 Re5 Se7 -112.75(3) . . . . ?
P4 Re4 Re5 Se7 -57.08(9) . . . . ?
Se8 Re4 Re5 Se7 71.08(3) . . . . ?
Re2 Re4 Re5 Se7 69.43(3) . . . . ?
Re6 Re4 Re5 Se7 124.08(3) . . . . ?
Re3 Re4 Re5 Se7 178.33(3) . . . . ?
Se13 Re4 Re5 Se9 0.68(4) . . . . ?
Se14 Re4 Re5 Se9 70.16(3) . . . . ?
P4 Re4 Re5 Se9 125.82(9) . . . . ?
Se8 Re4 Re5 Se9 -106.02(4) . . . . ?
Se7 Re4 Re5 Se9 -177.10(4) . . . . ?
Re2 Re4 Re5 Se9 -107.67(3) . . . . ?
Re6 Re4 Re5 Se9 -53.01(3) . . . . ?
Re3 Re4 Re5 Se9 1.23(3) . . . . ?
Se13 Re4 Re5 Se10 107.79(4) . . . . ?
Se14 Re4 Re5 Se10 177.27(4) . . . . ?
P4 Re4 Re5 Se10 -127.07(9) . . . . ?
Se8 Re4 Re5 Se10 1.09(4) . . . . ?
Se7 Re4 Re5 Se10 -69.99(3) . . . . ?
Re2 Re4 Re5 Se10 -0.56(3) . . . . ?
Re6 Re4 Re5 Se10 54.10(3) . . . . ?
Re3 Re4 Re5 Se10 108.34(3) . . . . ?
Se13 Re4 Re5 P5 -117.75(9) . . . . ?
Se14 Re4 Re5 P5 -48.27(9) . . . . ?
P4 Re4 Re5 P5 7.39(12) . . . . ?
Se8 Re4 Re5 P5 135.55(8) . . . . ?
Se7 Re4 Re5 P5 64.47(8) . . . . ?
Re2 Re4 Re5 P5 133.90(8) . . . . ?
Re6 Re4 Re5 P5 -171.44(8) . . . . ?
Re3 Re4 Re5 P5 -117.20(8) . . . . ?
Se13 Re4 Re5 Re1 54.26(3) . . . . ?
Se14 Re4 Re5 Re1 123.74(3) . . . . ?
P4 Re4 Re5 Re1 179.40(8) . . . . ?
Se8 Re4 Re5 Re1 -52.43(3) . . . . ?
Se7 Re4 Re5 Re1 -123.52(3) . . . . ?
Re2 Re4 Re5 Re1 -54.085(14) . . . . ?
Re6 Re4 Re5 Re1 0.567(16) . . . . ?
Re3 Re4 Re5 Re1 54.810(14) . . . . ?
Se13 Re4 Re5 Re2 108.34(3) . . . . ?
Se14 Re4 Re5 Re2 177.82(3) . . . . ?
P4 Re4 Re5 Re2 -126.51(9) . . . . ?
Se8 Re4 Re5 Re2 1.65(3) . . . . ?
Se7 Re4 Re5 Re2 -69.43(3) . . . . ?
Re6 Re4 Re5 Re2 54.652(14) . . . . ?
Re3 Re4 Re5 Re2 108.895(15) . . . . ?
Se13 Re4 Re5 Re3 -0.55(3) . . . . ?
Se14 Re4 Re5 Re3 68.93(3) . . . . ?
P4 Re4 Re5 Re3 124.59(9) . . . . ?
Se8 Re4 Re5 Re3 -107.24(3) . . . . ?
Se7 Re4 Re5 Re3 -178.33(3) . . . . ?
Re2 Re4 Re5 Re3 -108.895(15) . . . . ?
Re6 Re4 Re5 Re3 -54.243(14) . . . . ?
P3 Re3 Re5 Se14 -52.60(10) . . . . ?
Se9 Re3 Re5 Se14 -112.23(4) . . . . ?
Se12 Re3 Re5 Se14 178.21(4) . . . . ?
Se13 Re3 Re5 Se14 69.60(4) . . . . ?
Re6 Re3 Re5 Se14 123.94(3) . . . . ?
Re4 Re3 Re5 Se14 69.06(3) . . . . ?
Re1 Re3 Re5 Se14 178.70(3) . . . . ?
P3 Re3 Re5 Se7 -123.27(10) . . . . ?
Se14 Re3 Re5 Se7 -70.67(4) . . . . ?
Se9 Re3 Re5 Se7 177.10(4) . . . . ?
Se12 Re3 Re5 Se7 107.54(4) . . . . ?
Se13 Re3 Re5 Se7 -1.07(4) . . . . ?
Re6 Re3 Re5 Se7 53.26(3) . . . . ?
Re4 Re3 Re5 Se7 -1.61(3) . . . . ?
Re1 Re3 Re5 Se7 108.03(3) . . . . ?
P3 Re3 Re5 Se9 59.63(10) . . . . ?
Se14 Re3 Re5 Se9 112.23(4) . . . . ?
Se12 Re3 Re5 Se9 -69.56(4) . . . . ?
Se13 Re3 Re5 Se9 -178.17(4) . . . . ?
Re6 Re3 Re5 Se9 -123.84(3) . . . . ?
Re4 Re3 Re5 Se9 -178.71(3) . . . . ?
Re1 Re3 Re5 Se9 -69.07(3) . . . . ?
P3 Re3 Re5 Se10 131.12(10) . . . . ?
Se14 Re3 Re5 Se10 -176.28(4) . . . . ?
Se9 Re3 Re5 Se10 71.49(4) . . . . ?
Se12 Re3 Re5 Se10 1.93(5) . . . . ?
Se13 Re3 Re5 Se10 -106.68(4) . . . . ?
Re6 Re3 Re5 Se10 -52.34(4) . . . . ?
Re4 Re3 Re5 Se10 -107.22(3) . . . . ?
Re1 Re3 Re5 Se10 2.42(3) . . . . ?
P3 Re3 Re5 P5 1.01(13) . . . . ?
Se14 Re3 Re5 P5 53.61(8) . . . . ?
Se9 Re3 Re5 P5 -58.62(8) . . . . ?
Se12 Re3 Re5 P5 -128.18(8) . . . . ?
Se13 Re3 Re5 P5 123.21(8) . . . . ?
Re6 Re3 Re5 P5 177.55(8) . . . . ?
Re4 Re3 Re5 P5 122.67(8) . . . . ?
Re1 Re3 Re5 P5 -127.69(8) . . . . ?
P3 Re3 Re5 Re1 128.70(10) . . . . ?
Se14 Re3 Re5 Re1 -178.70(3) . . . . ?
Se9 Re3 Re5 Re1 69.07(3) . . . . ?
Se12 Re3 Re5 Re1 -0.49(3) . . . . ?
Se13 Re3 Re5 Re1 -109.10(3) . . . . ?
Re6 Re3 Re5 Re1 -54.765(16) . . . . ?
Re4 Re3 Re5 Re1 -109.642(18) . . . . ?
P3 Re3 Re5 Re2 -176.25(10) . . . . ?
Se14 Re3 Re5 Re2 -123.65(3) . . . . ?
Se9 Re3 Re5 Re2 124.12(3) . . . . ?
Se12 Re3 Re5 Re2 54.56(3) . . . . ?
Se13 Re3 Re5 Re2 -54.05(3) . . . . ?
Re6 Re3 Re5 Re2 0.284(17) . . . . ?
Re4 Re3 Re5 Re2 -54.592(15) . . . . ?
Re1 Re3 Re5 Re2 55.050(16) . . . . ?
P3 Re3 Re5 Re4 -121.66(10) . . . . ?
Se14 Re3 Re5 Re4 -69.06(3) . . . . ?
Se9 Re3 Re5 Re4 178.71(3) . . . . ?
Se12 Re3 Re5 Re4 109.15(3) . . . . ?
Se13 Re3 Re5 Re4 0.54(3) . . . . ?
Re6 Re3 Re5 Re4 54.876(15) . . . . ?
Re1 Re3 Re5 Re4 109.642(17) . . . . ?
P3 Re3 Re6 N01 -5.8(3) . . . . ?
Se14 Re3 Re6 N01 -129.9(3) . . . . ?
Se9 Re3 Re6 N01 123.9(3) . . . . ?
Se12 Re3 Re6 N01 54.6(3) . . . . ?
Se13 Re3 Re6 N01 -59.8(3) . . . . ?
Re4 Re3 Re6 N01 -128.0(3) . . . . ?
Re1 Re3 Re6 N01 123.1(3) . . . . ?
Re5 Re3 Re6 N01 177.3(3) . . . . ?
P3 Re3 Re6 Se11 -129.20(9) . . . . ?
Se14 Re3 Re6 Se11 106.76(4) . . . . ?
Se9 Re3 Re6 Se11 0.53(4) . . . . ?
Se12 Re3 Re6 Se11 -68.74(4) . . . . ?
Se13 Re3 Re6 Se11 176.79(4) . . . . ?
Re4 Re3 Re6 Se11 108.67(3) . . . . ?
Re1 Re3 Re6 Se11 -0.27(3) . . . . ?
Re5 Re3 Re6 Se11 53.95(3) . . . . ?
P3 Re3 Re6 Se8 122.22(9) . . . . ?
Se14 Re3 Re6 Se8 -1.82(4) . . . . ?
Se9 Re3 Re6 Se8 -108.04(4) . . . . ?
Se12 Re3 Re6 Se8 -177.32(4) . . . . ?
Se13 Re3 Re6 Se8 68.21(4) . . . . ?
Re4 Re3 Re6 Se8 0.09(3) . . . . ?
Re1 Re3 Re6 Se8 -108.85(3) . . . . ?
Re5 Re3 Re6 Se8 -54.63(3) . . . . ?
P3 Re3 Re6 Se12 -60.46(9) . . . . ?
Se14 Re3 Re6 Se12 175.50(4) . . . . ?
Se9 Re3 Re6 Se12 69.28(4) . . . . ?
Se13 Re3 Re6 Se12 -114.47(4) . . . . ?
Re4 Re3 Re6 Se12 177.41(3) . . . . ?
Re1 Re3 Re6 Se12 68.47(3) . . . . ?
Re5 Re3 Re6 Se12 122.69(3) . . . . ?
P3 Re3 Re6 Se13 54.01(9) . . . . ?
Se14 Re3 Re6 Se13 -70.03(4) . . . . ?
Se9 Re3 Re6 Se13 -176.26(4) . . . . ?
Se12 Re3 Re6 Se13 114.47(4) . . . . ?
Re4 Re3 Re6 Se13 -68.12(3) . . . . ?
Re1 Re3 Re6 Se13 -177.06(3) . . . . ?
Re5 Re3 Re6 Se13 -122.84(3) . . . . ?
P3 Re3 Re6 Re2 176.56(9) . . . . ?
Se14 Re3 Re6 Re2 52.52(3) . . . . ?
Se9 Re3 Re6 Re2 -53.70(3) . . . . ?
Se12 Re3 Re6 Re2 -122.98(3) . . . . ?
Se13 Re3 Re6 Re2 122.56(3) . . . . ?
Re4 Re3 Re6 Re2 54.431(15) . . . . ?
Re1 Re3 Re6 Re2 -54.506(15) . . . . ?
Re5 Re3 Re6 Re2 -0.287(17) . . . . ?
P3 Re3 Re6 Re4 122.13(9) . . . . ?
Se14 Re3 Re6 Re4 -1.91(3) . . . . ?
Se9 Re3 Re6 Re4 -108.13(3) . . . . ?
Se12 Re3 Re6 Re4 -177.41(3) . . . . ?
Se13 Re3 Re6 Re4 68.12(3) . . . . ?
Re1 Re3 Re6 Re4 -108.937(17) . . . . ?
Re5 Re3 Re6 Re4 -54.718(15) . . . . ?
P3 Re3 Re6 Re1 -128.93(9) . . . . ?
Se14 Re3 Re6 Re1 107.03(3) . . . . ?
Se9 Re3 Re6 Re1 0.80(3) . . . . ?
Se12 Re3 Re6 Re1 -68.47(3) . . . . ?
Se13 Re3 Re6 Re1 177.06(3) . . . . ?
Re4 Re3 Re6 Re1 108.937(17) . . . . ?
Re5 Re3 Re6 Re1 54.219(15) . . . . ?
N1 Re2 Re6 N01 3.7(4) . . . . ?
Se10 Re2 Re6 N01 -123.7(3) . . . . ?
Se7 Re2 Re6 N01 129.6(3) . . . . ?
Se11 Re2 Re6 N01 -53.4(3) . . . . ?
Se8 Re2 Re6 N01 58.7(3) . . . . ?
Re4 Re2 Re6 N01 127.6(3) . . . . ?
Re1 Re2 Re6 N01 -122.5(3) . . . . ?
Re5 Re2 Re6 N01 -177.3(3) . . . . ?
N1 Re2 Re6 Se11 57.1(3) . . . . ?
Se10 Re2 Re6 Se11 -70.32(4) . . . . ?
Se7 Re2 Re6 Se11 -177.00(4) . . . . ?
Se8 Re2 Re6 Se11 112.06(4) . . . . ?
Re4 Re2 Re6 Se11 -179.00(3) . . . . ?
Re1 Re2 Re6 Se11 -69.09(3) . . . . ?
Re5 Re2 Re6 Se11 -123.87(3) . . . . ?
N1 Re2 Re6 Se8 -55.0(3) . . . . ?
Se10 Re2 Re6 Se8 177.62(4) . . . . ?
Se7 Re2 Re6 Se8 70.94(4) . . . . ?
Se11 Re2 Re6 Se8 -112.06(4) . . . . ?
Re4 Re2 Re6 Se8 68.94(3) . . . . ?
Re1 Re2 Re6 Se8 178.85(3) . . . . ?
Re5 Re2 Re6 Se8 124.07(3) . . . . ?
N1 Re2 Re6 Se12 127.0(3) . . . . ?
Se10 Re2 Re6 Se12 -0.42(4) . . . . ?
Se7 Re2 Re6 Se12 -107.10(4) . . . . ?
Se11 Re2 Re6 Se12 69.90(4) . . . . ?
Se8 Re2 Re6 Se12 -178.04(4) . . . . ?
Re4 Re2 Re6 Se12 -109.10(3) . . . . ?
Re1 Re2 Re6 Se12 0.82(3) . . . . ?
Re5 Re2 Re6 Se12 -53.96(3) . . . . ?
N1 Re2 Re6 Se13 -124.4(3) . . . . ?
Se10 Re2 Re6 Se13 108.22(4) . . . . ?
Se7 Re2 Re6 Se13 1.53(5) . . . . ?
Se11 Re2 Re6 Se13 178.54(4) . . . . ?
Se8 Re2 Re6 Se13 -69.41(4) . . . . ?
Re4 Re2 Re6 Se13 -0.46(3) . . . . ?
Re1 Re2 Re6 Se13 109.45(3) . . . . ?
Re5 Re2 Re6 Se13 54.67(4) . . . . ?
N1 Re2 Re6 Re3 -178.8(3) . . . . ?
Se10 Re2 Re6 Re3 53.83(3) . . . . ?
Se7 Re2 Re6 Re3 -52.85(3) . . . . ?
Se11 Re2 Re6 Re3 124.16(3) . . . . ?
Se8 Re2 Re6 Re3 -123.79(3) . . . . ?
Re4 Re2 Re6 Re3 -54.846(16) . . . . ?
Re1 Re2 Re6 Re3 55.067(15) . . . . ?
Re5 Re2 Re6 Re3 0.288(17) . . . . ?
N1 Re2 Re6 Re4 -123.9(3) . . . . ?
Se10 Re2 Re6 Re4 108.68(3) . . . . ?
Se7 Re2 Re6 Re4 2.00(3) . . . . ?
Se11 Re2 Re6 Re4 179.00(3) . . . . ?
Se8 Re2 Re6 Re4 -68.94(3) . . . . ?
Re1 Re2 Re6 Re4 109.913(17) . . . . ?
Re5 Re2 Re6 Re4 55.135(16) . . . . ?
N1 Re2 Re6 Re1 126.2(3) . . . . ?
Se10 Re2 Re6 Re1 -1.23(3) . . . . ?
Se7 Re2 Re6 Re1 -107.92(3) . . . . ?
Se11 Re2 Re6 Re1 69.09(3) . . . . ?
Se8 Re2 Re6 Re1 -178.85(3) . . . . ?
Re4 Re2 Re6 Re1 -109.913(17) . . . . ?
Re5 Re2 Re6 Re1 -54.779(15) . . . . ?
Se13 Re4 Re6 N01 55.1(3) . . . . ?
Se14 Re4 Re6 N01 126.5(3) . . . . ?
P4 Re4 Re6 N01 0.7(3) . . . . ?
Se8 Re4 Re6 N01 -55.5(3) . . . . ?
Se7 Re4 Re6 N01 -127.4(3) . . . . ?
Re2 Re4 Re6 N01 -125.4(3) . . . . ?
Re3 Re4 Re6 N01 124.6(3) . . . . ?
Re5 Re4 Re6 N01 179.5(3) . . . . ?
Se13 Re4 Re6 Se11 -178.54(5) . . . . ?
Se14 Re4 Re6 Se11 -107.13(4) . . . . ?
P4 Re4 Re6 Se11 127.07(9) . . . . ?
Se8 Re4 Re6 Se11 70.88(4) . . . . ?
Se7 Re4 Re6 Se11 -1.01(5) . . . . ?
Re2 Re4 Re6 Se11 0.98(3) . . . . ?
Re3 Re4 Re6 Se11 -109.02(3) . . . . ?
Re5 Re4 Re6 Se11 -54.06(3) . . . . ?
Se13 Re4 Re6 Se8 110.58(4) . . . . ?
Se14 Re4 Re6 Se8 -178.01(4) . . . . ?
P4 Re4 Re6 Se8 56.18(9) . . . . ?
Se7 Re4 Re6 Se8 -71.89(4) . . . . ?
Re2 Re4 Re6 Se8 -69.91(3) . . . . ?
Re3 Re4 Re6 Se8 -179.91(3) . . . . ?
Re5 Re4 Re6 Se8 -124.94(3) . . . . ?
Se13 Re4 Re6 Se12 -72.04(4) . . . . ?
Se14 Re4 Re6 Se12 -0.64(4) . . . . ?
P4 Re4 Re6 Se12 -126.44(9) . . . . ?
Se8 Re4 Re6 Se12 177.38(4) . . . . ?
Se7 Re4 Re6 Se12 105.48(4) . . . . ?
Re2 Re4 Re6 Se12 107.47(3) . . . . ?
Re3 Re4 Re6 Se12 -2.53(3) . . . . ?
Re5 Re4 Re6 Se12 52.43(3) . . . . ?
Se14 Re4 Re6 Se13 71.41(4) . . . . ?
P4 Re4 Re6 Se13 -54.40(9) . . . . ?
Se8 Re4 Re6 Se13 -110.58(4) . . . . ?
Se7 Re4 Re6 Se13 177.53(4) . . . . ?
Re2 Re4 Re6 Se13 179.51(3) . . . . ?
Re3 Re4 Re6 Se13 69.51(3) . . . . ?
Re5 Re4 Re6 Se13 124.48(3) . . . . ?
Se13 Re4 Re6 Re3 -69.51(3) . . . . ?
Se14 Re4 Re6 Re3 1.89(3) . . . . ?
P4 Re4 Re6 Re3 -123.91(8) . . . . ?
Se8 Re4 Re6 Re3 179.91(3) . . . . ?
Se7 Re4 Re6 Re3 108.01(3) . . . . ?
Re2 Re4 Re6 Re3 110.000(19) . . . . ?
Re5 Re4 Re6 Re3 54.963(15) . . . . ?
Se13 Re4 Re6 Re2 -179.51(3) . . . . ?
Se14 Re4 Re6 Re2 -108.11(3) . . . . ?
P4 Re4 Re6 Re2 126.09(8) . . . . ?
Se8 Re4 Re6 Re2 69.91(3) . . . . ?
Se7 Re4 Re6 Re2 -1.99(3) . . . . ?
Re3 Re4 Re6 Re2 -110.000(19) . . . . ?
Re5 Re4 Re6 Re2 -55.037(16) . . . . ?
Se13 Re4 Re6 Re1 -125.04(3) . . . . ?
Se14 Re4 Re6 Re1 -53.63(3) . . . . ?
P4 Re4 Re6 Re1 -179.44(8) . . . . ?
Se8 Re4 Re6 Re1 124.38(3) . . . . ?
Se7 Re4 Re6 Re1 52.48(3) . . . . ?
Re2 Re4 Re6 Re1 54.472(16) . . . . ?
Re3 Re4 Re6 Re1 -55.529(16) . . . . ?
Re5 Re4 Re6 Re1 -0.566(16) . . . . ?
Se9 Re1 Re6 N01 -125.5(3) . . . . ?
Se12 Re1 Re6 N01 -55.4(3) . . . . ?
P1 Re1 Re6 N01 0.4(3) . . . . ?
Se10 Re1 Re6 N01 126.7(3) . . . . ?
Se11 Re1 Re6 N01 55.6(3) . . . . ?
Re2 Re1 Re6 N01 125.4(3) . . . . ?
Re5 Re1 Re6 N01 -179.5(3) . . . . ?
Re3 Re1 Re6 N01 -124.7(3) . . . . ?
Se9 Re1 Re6 Se11 178.93(4) . . . . ?
Se12 Re1 Re6 Se11 -110.98(3) . . . . ?
P1 Re1 Re6 Se11 -55.20(9) . . . . ?
Se10 Re1 Re6 Se11 71.10(3) . . . . ?
Re2 Re1 Re6 Se11 69.87(3) . . . . ?
Re5 Re1 Re6 Se11 124.91(3) . . . . ?
Re3 Re1 Re6 Se11 179.72(3) . . . . ?
Se9 Re1 Re6 Se8 107.94(4) . . . . ?
Se12 Re1 Re6 Se8 178.03(4) . . . . ?
P1 Re1 Re6 Se8 -126.19(9) . . . . ?
Se10 Re1 Re6 Se8 0.11(4) . . . . ?
Se11 Re1 Re6 Se8 -70.99(3) . . . . ?
Re2 Re1 Re6 Se8 -1.12(3) . . . . ?
Re5 Re1 Re6 Se8 53.92(3) . . . . ?
Re3 Re1 Re6 Se8 108.73(3) . . . . ?
Se9 Re1 Re6 Se12 -70.09(3) . . . . ?
P1 Re1 Re6 Se12 55.78(9) . . . . ?
Se10 Re1 Re6 Se12 -177.92(4) . . . . ?
Se11 Re1 Re6 Se12 110.98(3) . . . . ?
Re2 Re1 Re6 Se12 -179.15(3) . . . . ?
Re5 Re1 Re6 Se12 -124.11(3) . . . . ?
Re3 Re1 Re6 Se12 -69.30(3) . . . . ?
Se9 Re1 Re6 Se13 2.08(4) . . . . ?
Se12 Re1 Re6 Se13 72.17(4) . . . . ?
P1 Re1 Re6 Se13 127.95(9) . . . . ?
Se10 Re1 Re6 Se13 -105.75(4) . . . . ?
Se11 Re1 Re6 Se13 -176.85(4) . . . . ?
Re2 Re1 Re6 Se13 -106.98(3) . . . . ?
Re5 Re1 Re6 Se13 -51.94(3) . . . . ?
Re3 Re1 Re6 Se13 2.87(3) . . . . ?
Se9 Re1 Re6 Re3 -0.79(3) . . . . ?
Se12 Re1 Re6 Re3 69.30(3) . . . . ?
P1 Re1 Re6 Re3 125.08(9) . . . . ?
Se10 Re1 Re6 Re3 -108.63(3) . . . . ?
Se11 Re1 Re6 Re3 -179.72(3) . . . . ?
Re2 Re1 Re6 Re3 -109.853(15) . . . . ?
Re5 Re1 Re6 Re3 -54.814(14) . . . . ?
Se9 Re1 Re6 Re2 109.06(3) . . . . ?
Se12 Re1 Re6 Re2 179.15(3) . . . . ?
P1 Re1 Re6 Re2 -125.07(9) . . . . ?
Se10 Re1 Re6 Re2 1.23(3) . . . . ?
Se11 Re1 Re6 Re2 -69.87(3) . . . . ?
Re5 Re1 Re6 Re2 55.039(14) . . . . ?
Re3 Re1 Re6 Re2 109.853(15) . . . . ?
Se9 Re1 Re6 Re4 54.59(3) . . . . ?
Se12 Re1 Re6 Re4 124.68(3) . . . . ?
P1 Re1 Re6 Re4 -179.54(9) . . . . ?
Se10 Re1 Re6 Re4 -53.24(3) . . . . ?
Se11 Re1 Re6 Re4 -124.34(3) . . . . ?
Re2 Re1 Re6 Re4 -54.471(14) . . . . ?
Re5 Re1 Re6 Re4 0.568(16) . . . . ?
Re3 Re1 Re6 Re4 55.382(14) . . . . ?
Se14 Re5 Se7 Re4 -51.52(3) . . . . ?
Se9 Re5 Se7 Re4 32.0(4) . . . . ?
Se10 Re5 Se7 Re4 123.65(3) . . . . ?
P5 Re5 Se7 Re4 -138.35(6) . . . . ?
Re1 Re5 Se7 Re4 70.90(3) . . . . ?
Re2 Re5 Se7 Re4 71.29(2) . . . . ?
Re3 Re5 Se7 Re4 1.64(3) . . . . ?
Se14 Re5 Se7 Re2 -122.81(3) . . . . ?
Se9 Re5 Se7 Re2 -39.3(4) . . . . ?
Se10 Re5 Se7 Re2 52.36(3) . . . . ?
P5 Re5 Se7 Re2 150.36(6) . . . . ?
Re1 Re5 Se7 Re2 -0.39(3) . . . . ?
Re4 Re5 Se7 Re2 -71.29(2) . . . . ?
Re3 Re5 Se7 Re2 -69.65(3) . . . . ?
Se13 Re4 Se7 Re5 -33.4(6) . . . . ?
Se14 Re4 Se7 Re5 51.38(3) . . . . ?
P4 Re4 Se7 Re5 144.26(6) . . . . ?
Se8 Re4 Se7 Re5 -124.21(3) . . . . ?
Re2 Re4 Se7 Re5 -72.17(2) . . . . ?
Re6 Re4 Se7 Re5 -70.16(3) . . . . ?
Re3 Re4 Se7 Re5 -1.65(3) . . . . ?
Se13 Re4 Se7 Re2 38.8(6) . . . . ?
Se14 Re4 Se7 Re2 123.55(3) . . . . ?
P4 Re4 Se7 Re2 -143.57(6) . . . . ?
Se8 Re4 Se7 Re2 -52.04(3) . . . . ?
Re6 Re4 Se7 Re2 2.01(3) . . . . ?
Re3 Re4 Se7 Re2 70.52(3) . . . . ?
Re5 Re4 Se7 Re2 72.17(2) . . . . ?
N1 Re2 Se7 Re5 -145.3(2) . . . . ?
Se10 Re2 Se7 Re5 -52.64(3) . . . . ?
Se11 Re2 Se7 Re5 30.8(6) . . . . ?
Se8 Re2 Se7 Re5 123.92(3) . . . . ?
Re6 Re2 Se7 Re5 70.29(3) . . . . ?
Re4 Re2 Se7 Re5 72.33(2) . . . . ?
Re1 Re2 Se7 Re5 0.39(3) . . . . ?
N1 Re2 Se7 Re4 142.4(2) . . . . ?
Se10 Re2 Se7 Re4 -124.97(3) . . . . ?
Se11 Re2 Se7 Re4 -41.6(6) . . . . ?
Se8 Re2 Se7 Re4 51.60(3) . . . . ?
Re6 Re2 Se7 Re4 -2.03(3) . . . . ?
Re1 Re2 Se7 Re4 -71.94(3) . . . . ?
Re5 Re2 Se7 Re4 -72.33(2) . . . . ?
Se13 Re4 Se8 Re6 -53.28(3) . . . . ?
Se14 Re4 Se8 Re6 23.2(4) . . . . ?
P4 Re4 Se8 Re6 -143.44(6) . . . . ?
Se7 Re4 Se8 Re6 123.18(3) . . . . ?
Re2 Re4 Se8 Re6 71.35(2) . . . . ?
Re3 Re4 Se8 Re6 0.09(3) . . . . ?
Re5 Re4 Se8 Re6 69.68(3) . . . . ?
Se13 Re4 Se8 Re2 -124.64(3) . . . . ?
Se14 Re4 Se8 Re2 -48.1(4) . . . . ?
P4 Re4 Se8 Re2 145.21(6) . . . . ?
Se7 Re4 Se8 Re2 51.82(3) . . . . ?
Re6 Re4 Se8 Re2 -71.35(2) . . . . ?
Re3 Re4 Se8 Re2 -71.26(3) . . . . ?
Re5 Re4 Se8 Re2 -1.67(3) . . . . ?
N01 Re6 Se8 Re4 145.50(18) . . . . ?
Se11 Re6 Se8 Re4 -124.18(3) . . . . ?
Se12 Re6 Se8 Re4 -41.6(6) . . . . ?
Se13 Re6 Se8 Re4 52.39(3) . . . . ?
Re3 Re6 Se8 Re4 -0.09(3) . . . . ?
Re2 Re6 Se8 Re4 -71.61(2) . . . . ?
Re1 Re6 Se8 Re4 -70.48(3) . . . . ?
N01 Re6 Se8 Re2 -142.88(18) . . . . ?
Se11 Re6 Se8 Re2 -52.56(3) . . . . ?
Se12 Re6 Se8 Re2 30.1(6) . . . . ?
Se13 Re6 Se8 Re2 124.00(3) . . . . ?
Re3 Re6 Se8 Re2 71.52(3) . . . . ?
Re4 Re6 Se8 Re2 71.61(2) . . . . ?
Re1 Re6 Se8 Re2 1.13(3) . . . . ?
N1 Re2 Se8 Re4 -143.72(17) . . . . ?
Se10 Re2 Se8 Re4 35.0(5) . . . . ?
Se7 Re2 Se8 Re4 -51.78(3) . . . . ?
Se11 Re2 Se8 Re4 124.23(3) . . . . ?
Re6 Re2 Se8 Re4 72.32(2) . . . . ?
Re1 Re2 Se8 Re4 71.19(2) . . . . ?
Re5 Re2 Se8 Re4 1.67(3) . . . . ?
N1 Re2 Se8 Re6 143.96(17) . . . . ?
Se10 Re2 Se8 Re6 -37.3(5) . . . . ?
Se7 Re2 Se8 Re6 -124.10(3) . . . . ?
Se11 Re2 Se8 Re6 51.91(3) . . . . ?
Re4 Re2 Se8 Re6 -72.32(2) . . . . ?
Re1 Re2 Se8 Re6 -1.14(3) . . . . ?
Re5 Re2 Se8 Re6 -70.66(2) . . . . ?
P3 Re3 Se9 Re1 144.23(6) . . . . ?
Se14 Re3 Se9 Re1 -123.03(3) . . . . ?
Se12 Re3 Se9 Re1 52.32(3) . . . . ?
Se13 Re3 Se9 Re1 -49.3(4) . . . . ?
Re6 Re3 Se9 Re1 -0.82(3) . . . . ?
Re4 Re3 Se9 Re1 -70.21(3) . . . . ?
Re5 Re3 Se9 Re1 -71.47(2) . . . . ?
P3 Re3 Se9 Re5 -144.30(6) . . . . ?
Se14 Re3 Se9 Re5 -51.56(3) . . . . ?
Se12 Re3 Se9 Re5 123.80(3) . . . . ?
Se13 Re3 Se9 Re5 22.2(4) . . . . ?
Re6 Re3 Se9 Re5 70.65(2) . . . . ?
Re4 Re3 Se9 Re5 1.27(3) . . . . ?
Re1 Re3 Se9 Re5 71.47(2) . . . . ?
Se12 Re1 Se9 Re3 -52.49(3) . . . . ?
P1 Re1 Se9 Re3 -147.40(6) . . . . ?
Se10 Re1 Se9 Re3 123.68(3) . . . . ?
Se11 Re1 Se9 Re3 11.0(4) . . . . ?
Re2 Re1 Se9 Re3 69.21(3) . . . . ?
Re5 Re1 Se9 Re3 72.39(2) . . . . ?
Re6 Re1 Se9 Re3 0.80(3) . . . . ?
Se12 Re1 Se9 Re5 -124.87(3) . . . . ?
P1 Re1 Se9 Re5 140.21(6) . . . . ?
Se10 Re1 Se9 Re5 51.29(3) . . . . ?
Se11 Re1 Se9 Re5 -61.4(4) . . . . ?
Re2 Re1 Se9 Re5 -3.18(3) . . . . ?
Re6 Re1 Se9 Re5 -71.58(3) . . . . ?
Re3 Re1 Se9 Re5 -72.39(2) . . . . ?
Se14 Re5 Se9 Re3 51.73(3) . . . . ?
Se7 Re5 Se9 Re3 -31.8(4) . . . . ?
Se10 Re5 Se9 Re3 -123.39(3) . . . . ?
P5 Re5 Se9 Re3 138.57(6) . . . . ?
Re1 Re5 Se9 Re3 -72.52(2) . . . . ?
Re2 Re5 Se9 Re3 -69.38(3) . . . . ?
Re4 Re5 Se9 Re3 -1.25(3) . . . . ?
Se14 Re5 Se9 Re1 124.25(3) . . . . ?
Se7 Re5 Se9 Re1 40.7(4) . . . . ?
Se10 Re5 Se9 Re1 -50.88(3) . . . . ?
P5 Re5 Se9 Re1 -148.91(6) . . . . ?
Re2 Re5 Se9 Re1 3.13(3) . . . . ?
Re4 Re5 Se9 Re1 71.26(3) . . . . ?
Re3 Re5 Se9 Re1 72.52(2) . . . . ?
Se9 Re1 Se10 Re2 -123.24(3) . . . . ?
Se12 Re1 Se10 Re2 -28.7(5) . . . . ?
P1 Re1 Se10 Re2 147.14(6) . . . . ?
Se11 Re1 Se10 Re2 52.02(3) . . . . ?
Re5 Re1 Se10 Re2 -72.08(2) . . . . ?
Re6 Re1 Se10 Re2 -1.24(3) . . . . ?
Re3 Re1 Se10 Re2 -69.59(3) . . . . ?
Se9 Re1 Se10 Re5 -51.17(3) . . . . ?
Se12 Re1 Se10 Re5 43.4(5) . . . . ?
P1 Re1 Se10 Re5 -140.78(6) . . . . ?
Se11 Re1 Se10 Re5 124.10(3) . . . . ?
Re2 Re1 Se10 Re5 72.08(2) . . . . ?
Re6 Re1 Se10 Re5 70.84(3) . . . . ?
Re3 Re1 Se10 Re5 2.49(3) . . . . ?
N1 Re2 Se10 Re1 -143.90(17) . . . . ?
Se7 Re2 Se10 Re1 124.20(3) . . . . ?
Se11 Re2 Se10 Re1 -51.83(3) . . . . ?
Se8 Re2 Se10 Re1 37.4(5) . . . . ?
Re6 Re2 Se10 Re1 1.26(3) . . . . ?
Re4 Re2 Se10 Re1 71.25(2) . . . . ?
Re5 Re2 Se10 Re1 71.83(2) . . . . ?
N1 Re2 Se10 Re5 144.27(17) . . . . ?
Se7 Re2 Se10 Re5 52.37(3) . . . . ?
Se11 Re2 Se10 Re5 -123.65(3) . . . . ?
Se8 Re2 Se10 Re5 -34.4(5) . . . . ?
Re6 Re2 Se10 Re5 -70.57(2) . . . . ?
Re4 Re2 Se10 Re5 -0.58(3) . . . . ?
Re1 Re2 Se10 Re5 -71.83(2) . . . . ?
Se14 Re5 Se10 Re1 -42.8(4) . . . . ?
Se7 Re5 Se10 Re1 -124.25(3) . . . . ?
Se9 Re5 Se10 Re1 50.89(3) . . . . ?
P5 Re5 Se10 Re1 140.75(7) . . . . ?
Re2 Re5 Se10 Re1 -71.74(2) . . . . ?
Re4 Re5 Se10 Re1 -71.17(3) . . . . ?
Re3 Re5 Se10 Re1 -2.47(3) . . . . ?
Se14 Re5 Se10 Re2 29.0(4) . . . . ?
Se7 Re5 Se10 Re2 -52.52(3) . . . . ?
Se9 Re5 Se10 Re2 122.63(3) . . . . ?
P5 Re5 Se10 Re2 -147.51(6) . . . . ?
Re1 Re5 Se10 Re2 71.74(2) . . . . ?
Re4 Re5 Se10 Re2 0.56(3) . . . . ?
Re3 Re5 Se10 Re2 69.26(3) . . . . ?
N01 Re6 Se11 Re1 -143.0(2) . . . . ?
Se8 Re6 Se11 Re1 124.11(3) . . . . ?
Se12 Re6 Se11 Re1 -52.46(3) . . . . ?
Se13 Re6 Se11 Re1 50.3(6) . . . . ?
Re3 Re6 Se11 Re1 0.28(3) . . . . ?
Re2 Re6 Se11 Re1 71.56(2) . . . . ?
Re4 Re6 Se11 Re1 70.57(3) . . . . ?
N01 Re6 Se11 Re2 145.5(2) . . . . ?
Se8 Re6 Se11 Re2 52.56(3) . . . . ?
Se12 Re6 Se11 Re2 -124.01(3) . . . . ?
Se13 Re6 Se11 Re2 -21.3(6) . . . . ?
Re3 Re6 Se11 Re2 -71.28(3) . . . . ?
Re4 Re6 Se11 Re2 -0.99(3) . . . . ?
Re1 Re6 Se11 Re2 -71.56(2) . . . . ?
Se9 Re1 Se11 Re6 -10.7(4) . . . . ?
Se12 Re1 Se11 Re6 52.76(3) . . . . ?
P1 Re1 Se11 Re6 147.58(6) . . . . ?
Se10 Re1 Se11 Re6 -123.45(3) . . . . ?
Re2 Re1 Se11 Re6 -71.50(2) . . . . ?
Re5 Re1 Se11 Re6 -69.52(3) . . . . ?
Re3 Re1 Se11 Re6 -0.27(3) . . . . ?
Se9 Re1 Se11 Re2 60.8(4) . . . . ?
Se12 Re1 Se11 Re2 124.26(3) . . . . ?
P1 Re1 Se11 Re2 -140.92(6) . . . . ?
Se10 Re1 Se11 Re2 -51.95(3) . . . . ?
Re5 Re1 Se11 Re2 1.98(3) . . . . ?
Re6 Re1 Se11 Re2 71.50(2) . . . . ?
Re3 Re1 Se11 Re2 71.23(3) . . . . ?
N1 Re2 Se11 Re6 -142.9(2) . . . . ?
Se10 Re2 Se11 Re6 124.42(3) . . . . ?
Se7 Re2 Se11 Re6 41.0(6) . . . . ?
Se8 Re2 Se11 Re6 -52.14(3) . . . . ?
Re4 Re2 Se11 Re6 0.99(3) . . . . ?
Re1 Re2 Se11 Re6 72.61(2) . . . . ?
Re5 Re2 Se11 Re6 70.64(3) . . . . ?
N1 Re2 Se11 Re1 144.5(2) . . . . ?
Se10 Re2 Se11 Re1 51.81(3) . . . . ?
Se7 Re2 Se11 Re1 -31.6(6) . . . . ?
Se8 Re2 Se11 Re1 -124.75(3) . . . . ?
Re6 Re2 Se11 Re1 -72.61(2) . . . . ?
Re4 Re2 Se11 Re1 -71.62(3) . . . . ?
Re5 Re2 Se11 Re1 -1.96(3) . . . . ?
Se9 Re1 Se12 Re3 52.25(3) . . . . ?
P1 Re1 Se12 Re3 141.79(6) . . . . ?
Se10 Re1 Se12 Re3 -42.4(5) . . . . ?
Se11 Re1 Se12 Re3 -123.16(3) . . . . ?
Re2 Re1 Se12 Re3 -70.05(3) . . . . ?
Re5 Re1 Se12 Re3 -0.50(3) . . . . ?
Re6 Re1 Se12 Re3 -70.88(2) . . . . ?
Se9 Re1 Se12 Re6 123.12(3) . . . . ?
P1 Re1 Se12 Re6 -147.34(6) . . . . ?
Se10 Re1 Se12 Re6 28.5(5) . . . . ?
Se11 Re1 Se12 Re6 -52.28(3) . . . . ?
Re2 Re1 Se12 Re6 0.83(3) . . . . ?
Re5 Re1 Se12 Re6 70.37(3) . . . . ?
Re3 Re1 Se12 Re6 70.88(2) . . . . ?
P3 Re3 Se12 Re1 -148.04(7) . . . . ?
Se14 Re3 Se12 Re1 18.4(5) . . . . ?
Se9 Re3 Se12 Re1 -52.41(3) . . . . ?
Se13 Re3 Se12 Re1 123.39(3) . . . . ?
Re6 Re3 Se12 Re1 72.15(2) . . . . ?
Re4 Re3 Se12 Re1 69.58(3) . . . . ?
Re5 Re3 Se12 Re1 0.50(3) . . . . ?
P3 Re3 Se12 Re6 139.81(7) . . . . ?
Se14 Re3 Se12 Re6 -53.7(5) . . . . ?
Se9 Re3 Se12 Re6 -124.56(3) . . . . ?
Se13 Re3 Se12 Re6 51.24(3) . . . . ?
Re4 Re3 Se12 Re6 -2.57(3) . . . . ?
Re1 Re3 Se12 Re6 -72.15(2) . . . . ?
Re5 Re3 Se12 Re6 -71.65(3) . . . . ?
N01 Re6 Se12 Re1 143.03(18) . . . . ?
Se11 Re6 Se12 Re1 52.75(3) . . . . ?
Se8 Re6 Se12 Re1 -29.9(6) . . . . ?
Se13 Re6 Se12 Re1 -123.77(3) . . . . ?
Re3 Re6 Se12 Re1 -72.73(2) . . . . ?
Re2 Re6 Se12 Re1 -0.83(3) . . . . ?
Re4 Re6 Se12 Re1 -70.15(3) . . . . ?
N01 Re6 Se12 Re3 -144.24(18) . . . . ?
Se11 Re6 Se12 Re3 125.48(3) . . . . ?
Se8 Re6 Se12 Re3 42.8(6) . . . . ?
Se13 Re6 Se12 Re3 -51.04(3) . . . . ?
Re2 Re6 Se12 Re3 71.90(3) . . . . ?
Re4 Re6 Se12 Re3 2.58(3) . . . . ?
Re1 Re6 Se12 Re3 72.73(2) . . . . ?
Se14 Re4 Se13 Re3 -51.95(3) . . . . ?
P4 Re4 Se13 Re3 -144.83(6) . . . . ?
Se8 Re4 Se13 Re3 123.70(3) . . . . ?
Se7 Re4 Se13 Re3 32.8(6) . . . . ?
Re2 Re4 Se13 Re3 70.34(3) . . . . ?
Re6 Re4 Se13 Re3 70.82(2) . . . . ?
Re5 Re4 Se13 Re3 0.56(3) . . . . ?
Se14 Re4 Se13 Re6 -122.77(3) . . . . ?
P4 Re4 Se13 Re6 144.36(6) . . . . ?
Se8 Re4 Se13 Re6 52.88(3) . . . . ?
Se7 Re4 Se13 Re6 -38.0(6) . . . . ?
Re2 Re4 Se13 Re6 -0.48(3) . . . . ?
Re3 Re4 Se13 Re6 -70.82(2) . . . . ?
Re5 Re4 Se13 Re6 -70.26(3) . . . . ?
P3 Re3 Se13 Re4 144.71(6) . . . . ?
Se14 Re3 Se13 Re4 51.92(3) . . . . ?
Se9 Re3 Se13 Re4 -21.9(4) . . . . ?
Se12 Re3 Se13 Re4 -123.32(3) . . . . ?
Re6 Re3 Se13 Re4 -72.15(2) . . . . ?
Re1 Re3 Se13 Re4 -69.24(3) . . . . ?
Re5 Re3 Se13 Re4 -0.55(3) . . . . ?
P3 Re3 Se13 Re6 -143.13(6) . . . . ?
Se14 Re3 Se13 Re6 124.08(3) . . . . ?
Se9 Re3 Se13 Re6 50.3(4) . . . . ?
Se12 Re3 Se13 Re6 -51.17(3) . . . . ?
Re4 Re3 Se13 Re6 72.15(2) . . . . ?
Re1 Re3 Se13 Re6 2.92(3) . . . . ?
Re5 Re3 Se13 Re6 71.60(2) . . . . ?
N01 Re6 Se13 Re4 -145.7(2) . . . . ?
Se11 Re6 Se13 Re4 21.0(6) . . . . ?
Se8 Re6 Se13 Re4 -52.86(3) . . . . ?
Se12 Re6 Se13 Re4 123.68(3) . . . . ?
Re3 Re6 Se13 Re4 72.65(2) . . . . ?
Re2 Re6 Se13 Re4 0.48(3) . . . . ?
Re1 Re6 Se13 Re4 69.72(3) . . . . ?
N01 Re6 Se13 Re3 141.6(2) . . . . ?
Se11 Re6 Se13 Re3 -51.6(6) . . . . ?
Se8 Re6 Se13 Re3 -125.52(3) . . . . ?
Se12 Re6 Se13 Re3 51.03(3) . . . . ?
Re2 Re6 Se13 Re3 -72.18(3) . . . . ?
Re4 Re6 Se13 Re3 -72.65(2) . . . . ?
Re1 Re6 Se13 Re3 -2.93(3) . . . . ?
Se7 Re5 Se14 Re4 51.68(3) . . . . ?
Se9 Re5 Se14 Re4 -123.49(3) . . . . ?
Se10 Re5 Se14 Re4 -29.8(4) . . . . ?
P5 Re5 Se14 Re4 146.75(6) . . . . ?
Re1 Re5 Se14 Re4 -70.65(3) . . . . ?
Re2 Re5 Se14 Re4 -2.11(3) . . . . ?
Re3 Re5 Se14 Re4 -71.93(2) . . . . ?
Se7 Re5 Se14 Re3 123.61(3) . . . . ?
Se9 Re5 Se14 Re3 -51.56(3) . . . . ?
Se10 Re5 Se14 Re3 42.2(4) . . . . ?
P5 Re5 Se14 Re3 -141.33(7) . . . . ?
Re1 Re5 Se14 Re3 1.28(3) . . . . ?
Re2 Re5 Se14 Re3 69.81(3) . . . . ?
Re4 Re5 Se14 Re3 71.93(2) . . . . ?
Se13 Re4 Se14 Re5 124.89(3) . . . . ?
P4 Re4 Se14 Re5 -144.94(6) . . . . ?
Se8 Re4 Se14 Re5 48.4(4) . . . . ?
Se7 Re4 Se14 Re5 -51.58(3) . . . . ?
Re2 Re4 Se14 Re5 2.14(3) . . . . ?
Re6 Re4 Se14 Re5 70.65(3) . . . . ?
Re3 Re4 Se14 Re5 72.57(2) . . . . ?
Se13 Re4 Se14 Re3 52.32(3) . . . . ?
P4 Re4 Se14 Re3 142.49(6) . . . . ?
Se8 Re4 Se14 Re3 -24.2(4) . . . . ?
Se7 Re4 Se14 Re3 -124.15(3) . . . . ?
Re2 Re4 Se14 Re3 -70.43(3) . . . . ?
Re6 Re4 Se14 Re3 -1.92(3) . . . . ?
Re5 Re4 Se14 Re3 -72.57(2) . . . . ?
P3 Re3 Se14 Re5 147.63(7) . . . . ?
Se9 Re3 Se14 Re5 51.98(3) . . . . ?
Se12 Re3 Se14 Re5 -18.8(5) . . . . ?
Se13 Re3 Se14 Re5 -123.91(3) . . . . ?
Re6 Re3 Se14 Re5 -70.31(3) . . . . ?
Re4 Re3 Se14 Re5 -72.26(2) . . . . ?
Re1 Re3 Se14 Re5 -1.26(3) . . . . ?
P3 Re3 Se14 Re4 -140.10(7) . . . . ?
Se9 Re3 Se14 Re4 124.24(3) . . . . ?
Se12 Re3 Se14 Re4 53.5(5) . . . . ?
Se13 Re3 Se14 Re4 -51.64(3) . . . . ?
Re6 Re3 Se14 Re4 1.95(3) . . . . ?
Re1 Re3 Se14 Re4 71.00(3) . . . . ?
Re5 Re3 Se14 Re4 72.26(2) . . . . ?
Se9 Re1 P1 C107 -178.7(3) . . . . ?
Se12 Re1 P1 C107 92.5(3) . . . . ?
Se10 Re1 P1 C107 -87.2(3) . . . . ?
Se11 Re1 P1 C107 3.2(3) . . . . ?
Re2 Re1 P1 C107 -46.3(3) . . . . ?
Re5 Re1 P1 C107 -132.6(3) . . . . ?
Re6 Re1 P1 C107 47.5(3) . . . . ?
Re3 Re1 P1 C107 140.9(3) . . . . ?
Se9 Re1 P1 C101 61.3(4) . . . . ?
Se12 Re1 P1 C101 -27.5(4) . . . . ?
Se10 Re1 P1 C101 152.8(4) . . . . ?
Se11 Re1 P1 C101 -116.8(4) . . . . ?
Re2 Re1 P1 C101 -166.3(3) . . . . ?
Re5 Re1 P1 C101 107.4(4) . . . . ?
Re6 Re1 P1 C101 -72.5(4) . . . . ?
Re3 Re1 P1 C101 20.9(4) . . . . ?
Se9 Re1 P1 C113 -60.9(4) . . . . ?
Se12 Re1 P1 C113 -149.7(4) . . . . ?
Se10 Re1 P1 C113 30.6(4) . . . . ?
Se11 Re1 P1 C113 121.0(4) . . . . ?
Re2 Re1 P1 C113 71.4(4) . . . . ?
Re5 Re1 P1 C113 -14.9(4) . . . . ?
Re6 Re1 P1 C113 165.3(3) . . . . ?
Re3 Re1 P1 C113 -101.4(4) . . . . ?
C107 P1 C101 C106 -58.5(8) . . . . ?
C113 P1 C101 C106 -164.4(7) . . . . ?
Re1 P1 C101 C106 66.9(7) . . . . ?
C107 P1 C101 C102 119.1(8) . . . . ?
C113 P1 C101 C102 13.2(9) . . . . ?
Re1 P1 C101 C102 -115.5(7) . . . . ?
C106 C101 C102 C103 2.4(14) . . . . ?
P1 C101 C102 C103 -175.2(7) . . . . ?
C101 C102 C103 C104 -0.4(15) . . . . ?
C102 C103 C104 C105 -0.4(16) . . . . ?
C103 C104 C105 C106 -0.8(16) . . . . ?
C102 C101 C106 C105 -3.6(14) . . . . ?
P1 C101 C106 C105 174.1(7) . . . . ?
C104 C105 C106 C101 2.9(15) . . . . ?
C101 P1 C107 C112 174.3(8) . . . . ?
C113 P1 C107 C112 -77.8(9) . . . . ?
Re1 P1 C107 C112 48.4(9) . . . . ?
C101 P1 C107 C108 -9.0(9) . . . . ?
C113 P1 C107 C108 98.9(8) . . . . ?
Re1 P1 C107 C108 -135.0(7) . . . . ?
C112 C107 C108 C109 -0.7(15) . . . . ?
P1 C107 C108 C109 -177.4(8) . . . . ?
C107 C108 C109 C110 -0.3(17) . . . . ?
C108 C109 C110 C111 1.1(19) . . . . ?
C109 C110 C111 C112 -0.8(18) . . . . ?
C108 C107 C112 C111 1.1(16) . . . . ?
P1 C107 C112 C111 177.8(8) . . . . ?
C110 C111 C112 C107 -0.3(17) . . . . ?
C107 P1 C113 C114 -5.9(10) . . . . ?
C101 P1 C113 C114 101.9(9) . . . . ?
Re1 P1 C113 C114 -130.4(8) . . . . ?
C107 P1 C113 C118 176.5(8) . . . . ?
C101 P1 C113 C118 -75.7(9) . . . . ?
Re1 P1 C113 C118 52.0(9) . . . . ?
C118 C113 C114 C115 -1.9(16) . . . . ?
P1 C113 C114 C115 -179.6(8) . . . . ?
C113 C114 C115 C116 1.8(17) . . . . ?
C114 C115 C116 C117 0.2(17) . . . . ?
C115 C116 C117 C118 -2.1(17) . . . . ?
C116 C117 C118 C113 1.9(17) . . . . ?
C114 C113 C118 C117 0.1(16) . . . . ?
P1 C113 C118 C117 177.8(8) . . . . ?
Se13 Re4 P4 C413 117.8(3) . . . . ?
Se14 Re4 P4 C413 28.0(3) . . . . ?
Se8 Re4 P4 C413 -153.1(3) . . . . ?
Se7 Re4 P4 C413 -62.1(3) . . . . ?
Re2 Re4 P4 C413 -108.6(3) . . . . ?
Re6 Re4 P4 C413 161.9(3) . . . . ?
Re3 Re4 P4 C413 74.3(3) . . . . ?
Re5 Re4 P4 C413 -16.5(4) . . . . ?
Se13 Re4 P4 C401 -120.7(3) . . . . ?
Se14 Re4 P4 C401 149.5(3) . . . . ?
Se8 Re4 P4 C401 -31.5(3) . . . . ?
Se7 Re4 P4 C401 59.4(3) . . . . ?
Re2 Re4 P4 C401 12.9(4) . . . . ?
Re6 Re4 P4 C401 -76.6(3) . . . . ?
Re3 Re4 P4 C401 -164.2(3) . . . . ?
Re5 Re4 P4 C401 105.0(3) . . . . ?
Se13 Re4 P4 C407 -5.4(4) . . . . ?
Se14 Re4 P4 C407 -95.2(4) . . . . ?
Se8 Re4 P4 C407 83.7(4) . . . . ?
Se7 Re4 P4 C407 174.7(4) . . . . ?
Re2 Re4 P4 C407 128.1(4) . . . . ?
Re6 Re4 P4 C407 38.7(4) . . . . ?
Re3 Re4 P4 C407 -48.9(4) . . . . ?
Re5 Re4 P4 C407 -139.7(4) . . . . ?
C413 P4 C401 C402 104.9(8) . . . . ?
C407 P4 C401 C402 -143.5(8) . . . . ?
Re4 P4 C401 C402 -22.9(9) . . . . ?
C413 P4 C401 C406 -74.6(8) . . . . ?
C407 P4 C401 C406 37.0(8) . . . . ?
Re4 P4 C401 C406 157.7(6) . . . . ?
C406 C401 C402 C403 -3.1(13) . . . . ?
P4 C401 C402 C403 177.5(7) . . . . ?
C401 C402 C403 C404 1.9(14) . . . . ?
C402 C403 C404 C405 -0.1(15) . . . . ?
C403 C404 C405 C406 -0.5(16) . . . . ?
C404 C405 C406 C401 -0.8(16) . . . . ?
C402 C401 C406 C405 2.5(14) . . . . ?
P4 C401 C406 C405 -178.0(8) . . . . ?
C413 P4 C407 C408 165.3(8) . . . . ?
C401 P4 C407 C408 58.0(9) . . . . ?
Re4 P4 C407 C408 -67.6(9) . . . . ?
C413 P4 C407 C412 -14.2(11) . . . . ?
C401 P4 C407 C412 -121.5(9) . . . . ?
Re4 P4 C407 C412 112.9(9) . . . . ?
C412 C407 C408 C409 -1.1(17) . . . . ?
P4 C407 C408 C409 179.3(9) . . . . ?
C407 C408 C409 C410 -3.8(18) . . . . ?
C408 C409 C410 C411 2.7(18) . . . . ?
C409 C410 C411 C412 3.2(19) . . . . ?
C410 C411 C412 C407 -8.3(19) . . . . ?
C408 C407 C412 C411 7.3(18) . . . . ?
P4 C407 C412 C411 -173.2(10) . . . . ?
C401 P4 C413 C418 -19.5(10) . . . . ?
C407 P4 C413 C418 -125.4(9) . . . . ?
Re4 P4 C413 C418 110.0(8) . . . . ?
C401 P4 C413 C414 168.2(8) . . . . ?
C407 P4 C413 C414 62.3(9) . . . . ?
Re4 P4 C413 C414 -62.3(8) . . . . ?
C418 C413 C414 C415 2.9(15) . . . . ?
P4 C413 C414 C415 175.6(8) . . . . ?
C413 C414 C415 C416 -3.7(16) . . . . ?
C414 C415 C416 C417 2.3(17) . . . . ?
C415 C416 C417 C418 -0.3(17) . . . . ?
C414 C413 C418 C417 -0.9(15) . . . . ?
P4 C413 C418 C417 -173.3(8) . . . . ?
C416 C417 C418 C413 -0.4(17) . . . . ?
Se14 Re5 P5 C507 154.8(4) . . . . ?
Se7 Re5 P5 C507 -115.4(4) . . . . ?
Se9 Re5 P5 C507 65.5(4) . . . . ?
Se10 Re5 P5 C507 -25.5(4) . . . . ?
Re1 Re5 P5 C507 25.9(4) . . . . ?
Re2 Re5 P5 C507 -72.7(4) . . . . ?
Re4 Re5 P5 C507 -165.8(4) . . . . ?
Re3 Re5 P5 C507 111.7(4) . . . . ?
Se14 Re5 P5 C501 34.4(4) . . . . ?
Se7 Re5 P5 C501 124.2(4) . . . . ?
Se9 Re5 P5 C501 -55.0(4) . . . . ?
Se10 Re5 P5 C501 -145.9(4) . . . . ?
Re1 Re5 P5 C501 -94.6(4) . . . . ?
Re2 Re5 P5 C501 166.8(3) . . . . ?
Re4 Re5 P5 C501 73.8(4) . . . . ?
Re3 Re5 P5 C501 -8.7(4) . . . . ?
Se14 Re5 P5 C513 -83.9(3) . . . . ?
Se7 Re5 P5 C513 5.9(3) . . . . ?
Se9 Re5 P5 C513 -173.3(3) . . . . ?
Se10 Re5 P5 C513 95.8(3) . . . . ?
Re1 Re5 P5 C513 147.1(3) . . . . ?
Re2 Re5 P5 C513 48.5(3) . . . . ?
Re4 Re5 P5 C513 -44.6(3) . . . . ?
Re3 Re5 P5 C513 -127.1(3) . . . . ?
C507 P5 C501 C506 -59.9(9) . . . . ?
C513 P5 C501 C506 -167.4(8) . . . . ?
Re5 P5 C501 C506 68.2(9) . . . . ?
C507 P5 C501 C502 125.9(8) . . . . ?
C513 P5 C501 C502 18.3(9) . . . . ?
Re5 P5 C501 C502 -106.1(8) . . . . ?
C506 C501 C502 C503 -0.8(15) . . . . ?
P5 C501 C502 C503 173.6(8) . . . . ?
C501 C502 C503 C504 -1.0(17) . . . . ?
C502 C503 C504 C505 1.8(17) . . . . ?
C503 C504 C505 C506 -0.9(16) . . . . ?
C502 C501 C506 C505 1.8(15) . . . . ?
P5 C501 C506 C505 -172.7(8) . . . . ?
C504 C505 C506 C501 -1.0(16) . . . . ?
C501 P5 C507 C508 -9.9(9) . . . . ?
C513 P5 C507 C508 99.1(8) . . . . ?
Re5 P5 C507 C508 -133.6(7) . . . . ?
C501 P5 C507 C512 -179.3(7) . . . . ?
C513 P5 C507 C512 -70.2(8) . . . . ?
Re5 P5 C507 C512 57.1(8) . . . . ?
C512 C507 C508 C509 -4.2(14) . . . . ?
P5 C507 C508 C509 -173.7(7) . . . . ?
C507 C508 C509 C510 4.9(15) . . . . ?
C508 C509 C510 C511 -3.2(16) . . . . ?
C509 C510 C511 C512 1.2(17) . . . . ?
C510 C511 C512 C507 -0.4(15) . . . . ?
C508 C507 C512 C511 1.8(14) . . . . ?
P5 C507 C512 C511 171.7(7) . . . . ?
C507 P5 C513 C518 -178.2(8) . . . . ?
C501 P5 C513 C518 -69.2(8) . . . . ?
Re5 P5 C513 C518 52.6(8) . . . . ?
C507 P5 C513 C514 -4.1(9) . . . . ?
C501 P5 C513 C514 104.9(8) . . . . ?
Re5 P5 C513 C514 -133.4(7) . . . . ?
C518 C513 C514 C515 -3.2(14) . . . . ?
P5 C513 C514 C515 -177.4(7) . . . . ?
C513 C514 C515 C516 3.2(16) . . . . ?
C514 C515 C516 C517 -1.9(17) . . . . ?
C515 C516 C517 C518 0.6(17) . . . . ?
C514 C513 C518 C517 2.0(14) . . . . ?
P5 C513 C518 C517 176.2(7) . . . . ?
C516 C517 C518 C513 -0.7(15) . . . . ?
Se14 Re3 P3 C313 -97.5(3) . . . . ?
Se9 Re3 P3 C313 -7.7(3) . . . . ?
Se12 Re3 P3 C313 81.3(3) . . . . ?
Se13 Re3 P3 C313 173.3(3) . . . . ?
Re6 Re3 P3 C313 129.4(3) . . . . ?
Re4 Re3 P3 C313 -145.2(3) . . . . ?
Re1 Re3 P3 C313 39.6(4) . . . . ?
Re5 Re3 P3 C313 -55.2(4) . . . . ?
Se14 Re3 P3 C301 25.0(4) . . . . ?
Se9 Re3 P3 C301 114.8(4) . . . . ?
Se12 Re3 P3 C301 -156.2(4) . . . . ?
Se13 Re3 P3 C301 -64.2(4) . . . . ?
Re6 Re3 P3 C301 -108.0(4) . . . . ?
Re4 Re3 P3 C301 -22.7(4) . . . . ?
Re1 Re3 P3 C301 162.1(4) . . . . ?
Re5 Re3 P3 C301 67.3(4) . . . . ?
Se14 Re3 P3 C307 140.7(4) . . . . ?
Se9 Re3 P3 C307 -129.4(4) . . . . ?
Se12 Re3 P3 C307 -40.4(4) . . . . ?
Se13 Re3 P3 C307 51.6(4) . . . . ?
Re6 Re3 P3 C307 7.7(4) . . . . ?
Re4 Re3 P3 C307 93.1(4) . . . . ?
Re1 Re3 P3 C307 -82.1(4) . . . . ?
Re5 Re3 P3 C307 -177.0(4) . . . . ?
C313 P3 C301 C306 -135.9(8) . . . . ?
C307 P3 C301 C306 -27.9(9) . . . . ?
Re3 P3 C301 C306 98.4(8) . . . . ?
C313 P3 C301 C302 49.6(9) . . . . ?
C307 P3 C301 C302 157.6(8) . . . . ?
Re3 P3 C301 C302 -76.1(8) . . . . ?
C306 C301 C302 C303 -0.2(16) . . . . ?
P3 C301 C302 C303 174.3(8) . . . . ?
C301 C302 C303 C304 -0.5(16) . . . . ?
C302 C303 C304 C305 1.9(18) . . . . ?
C303 C304 C305 C306 -2.6(18) . . . . ?
C302 C301 C306 C305 -0.5(16) . . . . ?
P3 C301 C306 C305 -174.9(8) . . . . ?
C304 C305 C306 C301 1.9(17) . . . . ?
C313 P3 C307 C308 -150.9(9) . . . . ?
C301 P3 C307 C308 96.8(9) . . . . ?
Re3 P3 C307 C308 -23.7(10) . . . . ?
C313 P3 C307 C312 30.6(10) . . . . ?
C301 P3 C307 C312 -81.8(10) . . . . ?
Re3 P3 C307 C312 157.8(8) . . . . ?
C312 C307 C308 C309 4.2(17) . . . . ?
P3 C307 C308 C309 -174.4(8) . . . . ?
C307 C308 C309 C310 -3.1(17) . . . . ?
C308 C309 C310 C311 5(2) . . . . ?
C309 C310 C311 C312 -7(2) . . . . ?
C308 C307 C312 C311 -6.4(19) . . . . ?
P3 C307 C312 C311 172.2(10) . . . . ?
C310 C311 C312 C307 8(2) . . . . ?
C301 P3 C313 C318 7.5(10) . . . . ?
C307 P3 C313 C318 -99.2(9) . . . . ?
Re3 P3 C313 C318 130.8(8) . . . . ?
C301 P3 C313 C314 -176.9(7) . . . . ?
C307 P3 C313 C314 76.4(8) . . . . ?
Re3 P3 C313 C314 -53.6(8) . . . . ?
C318 C313 C314 C315 0.8(16) . . . . ?
P3 C313 C314 C315 -175.3(10) . . . . ?
C313 C314 C315 C316 -3(2) . . . . ?
C314 C315 C316 C317 3(2) . . . . ?
C315 C316 C317 C318 -0.6(19) . . . . ?
C316 C317 C318 C313 -2.0(18) . . . . ?
C314 C313 C318 C317 1.8(15) . . . . ?
P3 C313 C318 C317 177.5(9) . . . . ?
Se10 Re2 N1 C5 131.5(7) . . . . ?
Se7 Re2 N1 C5 -139.1(7) . . . . ?
Se11 Re2 N1 C5 41.2(7) . . . . ?
Se8 Re2 N1 C5 -48.6(7) . . . . ?
Re6 Re2 N1 C5 -4.3(8) . . . . ?
Re4 Re2 N1 C5 -92.9(7) . . . . ?
Re1 Re2 N1 C5 85.9(8) . . . . ?
Re5 Re2 N1 C5 177.0(6) . . . . ?
Se10 Re2 N1 C1 -49.0(7) . . . . ?
Se7 Re2 N1 C1 40.4(7) . . . . ?
Se11 Re2 N1 C1 -139.3(7) . . . . ?
Se8 Re2 N1 C1 131.0(7) . . . . ?
Re6 Re2 N1 C1 175.2(6) . . . . ?
Re4 Re2 N1 C1 86.7(8) . . . . ?
Re1 Re2 N1 C1 -94.6(7) . . . . ?
Re5 Re2 N1 C1 -3.5(9) . . . . ?
C5 N1 C1 C2 0.2(14) . . . . ?
Re2 N1 C1 C2 -179.4(7) . . . . ?
N1 C1 C2 C3 -0.3(15) . . . . ?
C1 C2 C3 C4 0.4(13) . . . . ?
C1 C2 C3 C6 178.2(8) . . . . ?
C2 C3 C4 C5 -0.5(14) . . . . ?
C6 C3 C4 C5 -178.5(9) . . . . ?
C1 N1 C5 C4 -0.3(14) . . . . ?
Re2 N1 C5 C4 179.3(7) . . . . ?
C3 C4 C5 N1 0.5(16) . . . . ?
C2 C3 C6 C10 154.8(9) . . . . ?
C4 C3 C6 C10 -27.5(14) . . . . ?
C2 C3 C6 C7 -24.6(14) . . . . ?
C4 C3 C6 C7 153.1(9) . . . . ?
C10 C6 C7 C8 3.0(13) . . . . ?
C3 C6 C7 C8 -177.6(9) . . . . ?
C6 C7 C8 N2 -1.2(15) . . . . ?
C7 C8 N2 C9 -2.8(14) . . . . ?
C7 C8 N2 Cd1 179.2(7) . . . . ?
N02 Cd1 N2 C8 28.4(8) . . . . ?
O3A Cd1 N2 C8 -58.7(8) . . . . ?
O3B Cd1 N2 C8 -136.3(9) . . . . ?
O3C Cd1 N2 C8 163.7(8) . . . . ?
O2A Cd1 N2 C8 -109.1(8) . . . . ?
O2C Cd1 N2 C8 111.3(8) . . . . ?
O4B Cd1 N2 C8 40.2(16) . . . . ?
N02 Cd1 N2 C9 -149.5(7) . . . . ?
O3A Cd1 N2 C9 123.4(7) . . . . ?
O3B Cd1 N2 C9 45.8(12) . . . . ?
O3C Cd1 N2 C9 -14.2(7) . . . . ?
O2A Cd1 N2 C9 73.0(7) . . . . ?
O2C Cd1 N2 C9 -66.6(7) . . . . ?
O4B Cd1 N2 C9 -137.7(11) . . . . ?
C8 N2 C9 C10 5.2(14) . . . . ?
Cd1 N2 C9 C10 -176.7(8) . . . . ?
N2 C9 C10 C6 -3.4(15) . . . . ?
C7 C6 C10 C9 -0.9(14) . . . . ?
C3 C6 C10 C9 179.7(9) . . . . ?
Se11 Re6 N01 C05 124.6(7) . . . . ?
Se8 Re6 N01 C05 -144.9(7) . . . . ?
Se12 Re6 N01 C05 35.6(7) . . . . ?
Se13 Re6 N01 C05 -56.2(7) . . . . ?
Re3 Re6 N01 C05 -8.6(8) . . . . ?
Re2 Re6 N01 C05 168.0(6) . . . . ?
Re4 Re6 N01 C05 -100.2(7) . . . . ?
Re1 Re6 N01 C05 79.9(7) . . . . ?
Se11 Re6 N01 C01 -55.6(7) . . . . ?
Se8 Re6 N01 C01 34.9(7) . . . . ?
Se12 Re6 N01 C01 -144.7(7) . . . . ?
Se13 Re6 N01 C01 123.5(7) . . . . ?
Re3 Re6 N01 C01 171.2(5) . . . . ?
Re2 Re6 N01 C01 -12.2(8) . . . . ?
Re4 Re6 N01 C01 79.6(7) . . . . ?
Re1 Re6 N01 C01 -100.3(7) . . . . ?
C05 N01 C01 C02 -2.9(14) . . . . ?
Re6 N01 C01 C02 177.3(7) . . . . ?
N01 C01 C02 C03 1.9(15) . . . . ?
C01 C02 C03 C04 -1.2(14) . . . . ?
C01 C02 C03 C06 -179.0(9) . . . 1_565 ?
C02 C03 C04 C05 1.5(15) . . . . ?
C06 C03 C04 C05 179.3(9) 1_565 . . . ?
C03 C04 C05 N01 -2.6(16) . . . . ?
C01 N01 C05 C04 3.3(14) . . . . ?
Re6 N01 C05 C04 -176.9(7) . . . . ?
C010 C06 C07 C08 -0.8(15) . . . . ?
C03 C06 C07 C08 -179.4(9) 1_545 . . . ?
C06 C07 C08 N02 0.8(16) . . . . ?
C07 C08 N02 C09 -2.3(15) . . . . ?
C07 C08 N02 Cd1 170.7(7) . . . . ?
N2 Cd1 N02 C09 43.6(7) . . . . ?
O3A Cd1 N02 C09 137.1(7) . . . . ?
O3B Cd1 N02 C09 -143.8(7) . . . . ?
O3C Cd1 N02 C09 -45.1(9) . . . . ?
O2A Cd1 N02 C09 119.3(7) . . . . ?
O2C Cd1 N02 C09 -45.3(7) . . . . ?
O4B Cd1 N02 C09 -132.4(8) . . . . ?
N2 Cd1 N02 C08 -129.4(7) . . . . ?
O3A Cd1 N02 C08 -35.9(7) . . . . ?
O3B Cd1 N02 C08 43.2(8) . . . . ?
O3C Cd1 N02 C08 141.9(7) . . . . ?
O2A Cd1 N02 C08 -53.7(9) . . . . ?
O2C Cd1 N02 C08 141.7(8) . . . . ?
O4B Cd1 N02 C08 54.6(8) . . . . ?
C08 N02 C09 C010 4.0(15) . . . . ?
Cd1 N02 C09 C010 -169.3(7) . . . . ?
N02 C09 C010 C06 -4.0(14) . . . . ?
C07 C06 C010 C09 2.3(13) . . . . ?
C03 C06 C010 C09 -179.1(9) 1_545 . . . ?
O1A N1A O2A Cd1 175.2(9) . . . . ?
O3A N1A O2A Cd1 -5.9(9) . . . . ?
N02 Cd1 O2A N1A 26.5(8) . . . . ?
N2 Cd1 O2A N1A 104.4(6) . . . . ?
O3A Cd1 O2A N1A 3.6(6) . . . . ?
O3B Cd1 O2A N1A -87.5(6) . . . . ?
O3C Cd1 O2A N1A -164.4(6) . . . . ?
O2C Cd1 O2A N1A -177.0(6) . . . . ?
O4B Cd1 O2A N1A -65.1(7) . . . . ?
O2A N1A O3A Cd1 6.0(9) . . . . ?
O1A N1A O3A Cd1 -175.1(8) . . . . ?
N02 Cd1 O3A N1A -167.8(6) . . . . ?
N2 Cd1 O3A N1A -80.4(6) . . . . ?
O3B Cd1 O3A N1A 74.2(6) . . . . ?
O3C Cd1 O3A N1A 14.6(8) . . . . ?
O2A Cd1 O3A N1A -3.4(5) . . . . ?
O2C Cd1 O3A N1A 178.8(15) . . . . ?
O4B Cd1 O3A N1A 118.4(6) . . . . ?
O2B N1B O3B Cd1 170.0(12) . . . . ?
O4B N1B O3B Cd1 7.0(15) . . . . ?
N02 Cd1 O3B N1B 10.9(12) . . . . ?
N2 Cd1 O3B N1B 173.7(8) . . . . ?
O3A Cd1 O3B N1B 93.4(11) . . . . ?
O3C Cd1 O3B N1B -123.4(11) . . . . ?
O2A Cd1 O3B N1B 145.7(12) . . . . ?
O2C Cd1 O3B N1B -76.6(11) . . . . ?
O4B Cd1 O3B N1B -4.7(10) . . . . ?
O3B N1B O4B Cd1 -6.0(13) . . . . ?
O2B N1B O4B Cd1 -169.8(12) . . . . ?
N02 Cd1 O4B N1B -161.6(11) . . . . ?
N2 Cd1 O4B N1B -173.8(8) . . . . ?
O3A Cd1 O4B N1B -74.4(10) . . . . ?
O3B Cd1 O4B N1B 4.0(9) . . . . ?
O3C Cd1 O4B N1B 63.9(10) . . . . ?
O2A Cd1 O4B N1B -27.5(11) . . . . ?
O2C Cd1 O4B N1B 114.5(10) . . . . ?
O1C N1C O2C Cd1 173.4(10) . . . . ?
O3C N1C O2C Cd1 -5.6(11) . . . . ?
N02 Cd1 O2C N1C -176.9(7) . . . . ?
N2 Cd1 O2C N1C 95.5(7) . . . . ?
O3A Cd1 O2C N1C -163.4(14) . . . . ?
O3B Cd1 O2C N1C -60.5(7) . . . . ?
O3C Cd1 O2C N1C 3.2(6) . . . . ?
O2A Cd1 O2C N1C 19.2(9) . . . . ?
O4B Cd1 O2C N1C -102.7(7) . . . . ?
O1C N1C O3C Cd1 -173.4(9) . . . . ?
O2C N1C O3C Cd1 5.6(11) . . . . ?
N02 Cd1 O3C N1C -3.4(9) . . . . ?
N2 Cd1 O3C N1C -90.8(7) . . . . ?
O3A Cd1 O3C N1C 173.3(6) . . . . ?
O3B Cd1 O3C N1C 111.9(7) . . . . ?
O2A Cd1 O3C N1C -172.8(7) . . . . ?
O2C Cd1 O3C N1C -3.3(6) . . . . ?
O4B Cd1 O3C N1C 73.1(7) . . . . ?
